data_4513801
loop_
_publ_author_name
'Momiyama, Norie'
'Okamoto, Hiroshi'
'Kikuchi, Jun'
'Korenaga, Toshinobu'
'Terada, Masahiro'

_publ_section_title
;
 Perfluorinated Aryls in the Design of Chiral Br\/onsted Acid Catalysts:
 Catalysis of Enantioselective [4 + 2] Cycloadditions and Ene Reactions of
 Imines with Alkenes by Chiral Mono-Phosphoric Acids with Perfluoroaryls
;
_journal_issue 2
_journal_name_full 'ACS Catalysis'
_journal_page_first 1198
_journal_paper_doi 10.1021/acscatal.5b02136
_journal_volume 6
_journal_year 2016
_chemical_absolute_configuration 'CHOOSE rm ad rmad syn or unk'
_chemical_formula_moiety 'C23 H21 F2 N O'
_chemical_formula_sum 'C23 H21 F2 N O'
_chemical_formula_weight 365.42
_space_group_crystal_system monoclinic
_space_group_IT_number 4
_space_group_name_Hall 'P 2yb'
_space_group_name_H-M_alt 'P 1 21 1'
_symmetry_space_group_name_Hall 'P 2yb'
_symmetry_space_group_name_H-M 'P 1 21 1'
_atom_sites_solution_hydrogens geom
_atom_sites_solution_primary direct
_atom_sites_solution_secondary difmap
_cell_angle_alpha 90.0000
_cell_angle_beta 102.3679(7)
_cell_angle_gamma 90.0000
_cell_formula_units_Z 8
_cell_length_a 11.6562(3)
_cell_length_b 21.5144(4)
_cell_length_c 16.1302(3)
_cell_measurement_reflns_used 45235
_cell_measurement_temperature 123
_cell_measurement_theta_max 27.49
_cell_measurement_theta_min 3.08
_cell_volume 3951.19(15)
_computing_cell_refinement 'RAPID AUTO'
_computing_data_collection 'RAPID AUTO (Rigaku, ????)'
_computing_data_reduction 'RAPID AUTO'
_computing_molecular_graphics 'CrystalStructure 4.1'
_computing_publication_material 'CrystalStructure 4.1 (Rigaku, 2014)'
_computing_structure_refinement 'SHELXL2013 (Sheldrick, 2008)'
_computing_structure_solution 'SIR92 (Altomare, et al., 1994)'
_diffrn_ambient_temperature 123
_diffrn_detector_area_resol_mean 10.000
_diffrn_measured_fraction_theta_full 0.998
_diffrn_measured_fraction_theta_max 0.996
_diffrn_measurement_device_type 'Rigaku R-AXIS RAPID'
_diffrn_measurement_method \w
_diffrn_radiation_type 'Mo K\a'
_diffrn_radiation_wavelength 0.71075
_diffrn_reflns_av_R_equivalents 0.0475
_diffrn_reflns_laue_measured_fraction_full 0.998
_diffrn_reflns_laue_measured_fraction_max 0.996
_diffrn_reflns_limit_h_max 15
_diffrn_reflns_limit_h_min -15
_diffrn_reflns_limit_k_max 27
_diffrn_reflns_limit_k_min -27
_diffrn_reflns_limit_l_max 20
_diffrn_reflns_limit_l_min -19
_diffrn_reflns_number 64239
_diffrn_reflns_point_group_measured_fraction_full 0.996
_diffrn_reflns_point_group_measured_fraction_max 0.990
_diffrn_reflns_theta_full 25.242
_diffrn_reflns_theta_max 27.485
_diffrn_reflns_theta_min 3.074
_diffrn_standards_number 0
_exptl_absorpt_coefficient_mu 0.088
_exptl_absorpt_correction_T_max 0.981
_exptl_absorpt_correction_T_min 0.788
_exptl_absorpt_correction_type multi-scan
_exptl_absorpt_process_details 'ABSCOR (Rigaku, 1995)'
_exptl_crystal_colour colorless
_exptl_crystal_density_diffrn 1.228
_exptl_crystal_density_method 'not measured'
_exptl_crystal_description block
_exptl_crystal_F_000 1536.00
_exptl_crystal_size_max 0.240
_exptl_crystal_size_mid 0.220
_exptl_crystal_size_min 0.220
_refine_diff_density_max 0.22
_refine_diff_density_min -0.25
_refine_ls_abs_structure_details
;
 Flack x determined using 4807 quotients [(I+)-(I-)]/[(I+)+(I-)]
 (Parsons and Flack (2004), Acta Cryst. A60, s61).
;
_refine_ls_abs_structure_Flack -0.02(16)
_refine_ls_extinction_method none
_refine_ls_goodness_of_fit_ref 1.097
_refine_ls_hydrogen_treatment constr
_refine_ls_number_parameters 973
_refine_ls_number_reflns 17928
_refine_ls_number_restraints 1
_refine_ls_R_factor_all 0.0739
_refine_ls_R_factor_gt 0.0380
_refine_ls_shift/su_max 0.000
_refine_ls_structure_factor_coef Fsqd
_refine_ls_weighting_details 'w = 1/[\s^2^(Fo^2^)+(0.0477P)^2^+0.0783P] where P=(Fo^2^+2Fc^2^)/3'
_refine_ls_weighting_scheme calc
_refine_ls_wR_factor_gt 0.0823
_refine_ls_wR_factor_ref 0.1048
_reflns_number_gt 12292
_reflns_number_total 17928
_reflns_threshold_expression F^2^>2.0\s(F^2^)
_cod_data_source_file cs5b02136_si_003.cif
_cod_data_source_block HO-35F2Bz
_cod_depositor_comments 'Adding full bibliography for 4513801.cif.'
_cod_original_cell_volume 3951.20(14)
_cod_database_code 4513801
_shelxl_res_file
;
TITL HO-35F2Bz
CELL  0.71075 11.65622 21.51442 16.13017 90.00000 102.36790 90.00000
ZERR  8 0.00026 0.00043 0.00030 0.00000 0.00070 0.00000
LATT -1
SYMM    -X, .50+Y,    -Z
SFAC C H F N O
UNIT 184 168 16 8 8
L.S. 20
FMAP 2
PLAN -10
WPDB -2
HTAB
BOND $H
CONF
LIST 4
TEMP -150.0
ACTA
SIZE 0.240 0.220 0.220
WGHT    0.047700    0.078300
FVAR       0.59747
F1    3    1.336052    0.319462    0.590498    11.00000    0.04651    0.09061 =
         0.06618    0.01436    0.02250    0.02048
F2    3    1.263140    0.527010    0.507977    11.00000    0.08276    0.05690 =
         0.09602   -0.01723    0.05571   -0.03061
F3    3    1.053848    0.227887    0.471784    11.00000    0.05721    0.06620 =
         0.06006    0.01169    0.00511    0.01615
F4    3    0.708715    0.116744    0.364922    11.00000    0.13032    0.05545 =
         0.11020    0.02300    0.00438   -0.04264
F5    3    0.388717    0.347102    0.396337    11.00000    0.08069    0.07788 =
         0.04108   -0.02011    0.01932   -0.01850
F6    3    0.081588    0.211227    0.282959    11.00000    0.07133    0.13852 =
         0.06488   -0.01536    0.03787   -0.04940
F7    3    0.149743    0.530006   -0.208570    11.00000    0.11366    0.03086 =
         0.10751    0.01319   -0.00077   -0.01022
F8    3    0.191014    0.447001    0.065293    11.00000    0.12179    0.07454 =
         0.06196   -0.03670    0.00156   -0.00369
O1    5    0.869273    0.432205    0.498445    11.00000    0.04296    0.04663 =
         0.02870    0.00663    0.00240    0.00023
O2    5    0.637606    0.329015    0.239291    11.00000    0.03859    0.05951 =
         0.03780   -0.00962   -0.00132   -0.00526
O3    5    0.274367    0.250293    0.042804    11.00000    0.03276    0.05469 =
         0.03124    0.00087    0.00130   -0.00579
O4    5    0.058262    0.304176   -0.254727    11.00000    0.03778    0.03669 =
         0.03107    0.00273   -0.00040    0.00087
N1    4    0.906710    0.369382    0.613653    11.00000    0.02747    0.03829 =
         0.02943    0.00717    0.00484   -0.00026
AFIX  43
H1    2    0.960660    0.348948    0.649992    11.00000   -1.20000
AFIX   0
N2    4    0.748685    0.391101    0.337458    11.00000    0.03290    0.04064 =
         0.02912    0.00057    0.00117   -0.00079
AFIX  43
H2    2    0.798672    0.393502    0.386681    11.00000   -1.20000
AFIX   0
N3    4    0.454109    0.288113    0.100721    11.00000    0.02995    0.04084 =
         0.03016   -0.00533    0.00558   -0.00197
AFIX  43
H3    2    0.497797    0.308972    0.142857    11.00000   -1.20000
AFIX   0
N4    4    0.156675    0.258128   -0.134619    11.00000    0.02870    0.02907 =
         0.02676    0.00064    0.00223    0.00007
AFIX  43
H4    2    0.199968    0.262879   -0.083170    11.00000   -1.20000
AFIX   0
C1    1    0.783525    0.364127    0.620782    11.00000    0.02759    0.03673 =
         0.03458    0.00313    0.00728   -0.00004
AFIX  13
H1A   2    0.736703    0.395523    0.581952    11.00000   -1.20000
AFIX   0
C2    1    0.775387    0.380222    0.711884    11.00000    0.03782    0.03976 =
         0.03569    0.00044    0.01171    0.00042
AFIX  23
H2A   2    0.692622    0.375630    0.716863    11.00000   -1.20000
H2B   2    0.822519    0.349632    0.750731    11.00000   -1.20000
AFIX   0
C3    1    0.817137    0.445525    0.741474    11.00000    0.03611    0.04430 =
         0.03819   -0.00395    0.00785   -0.00167
AFIX  13
H3A   2    0.898223    0.450583    0.731178    11.00000   -1.20000
AFIX   0
C4    1    0.825824    0.451743    0.836923    11.00000    0.06873    0.06310 =
         0.03974   -0.00887    0.00612    0.00663
AFIX  33
H4A   2    0.747083    0.449172    0.849032    11.00000   -1.20000
H4B   2    0.861190    0.491918    0.856421    11.00000   -1.20000
H4C   2    0.874773    0.418128    0.866572    11.00000   -1.20000
AFIX   0
C5    1    0.742880    0.497085    0.694348    11.00000    0.05902    0.04398 =
         0.03899   -0.00802    0.00019    0.00244
C6    1    0.788994    0.541329    0.650019    11.00000    0.14322    0.05148 =
         0.06607    0.00548    0.02850   -0.00662
AFIX  43
H6    2    0.868727    0.538493    0.645421    11.00000   -1.20000
AFIX   0
C7    1    0.719030    0.591079    0.611132    11.00000    0.27802    0.05784 =
         0.07612    0.02083    0.01684    0.00701
AFIX  43
H7    2    0.750954    0.621456    0.579752    11.00000   -1.20000
AFIX   0
C8    1    0.602909    0.595321    0.619083    11.00000    0.22998    0.07894 =
         0.10796   -0.02057   -0.07665    0.05826
AFIX  43
H8    2    0.555365    0.629212    0.594432    11.00000   -1.20000
AFIX   0
C9    1    0.558823    0.551469    0.661557    11.00000    0.09916    0.08940 =
         0.18604   -0.03641   -0.05617    0.04737
AFIX  43
H9    2    0.479076    0.554044    0.666193    11.00000   -1.20000
AFIX   0
C10   1    0.625842    0.503130    0.698366    11.00000    0.05659    0.06545 =
         0.12061   -0.00975   -0.01138    0.01838
AFIX  43
H10   2    0.591377    0.472503    0.727791    11.00000   -1.20000
AFIX   0
C11   1    0.732500    0.300390    0.595145    11.00000    0.03478    0.04100 =
         0.03356   -0.00034    0.01221   -0.00326
C12   1    0.615778    0.295125    0.554215    11.00000    0.03714    0.04896 =
         0.07326   -0.00784    0.00623   -0.00236
AFIX  43
H12   2    0.569719    0.331496    0.539445    11.00000   -1.20000
AFIX   0
C13   1    0.565404    0.236728    0.534536    11.00000    0.04122    0.06652 =
         0.08783   -0.01860    0.00564   -0.01298
AFIX  43
H13   2    0.484971    0.233614    0.506983    11.00000   -1.20000
AFIX   0
C14   1    0.630869    0.183756    0.554578    11.00000    0.05871    0.05004 =
         0.05920   -0.01614    0.01878   -0.01554
AFIX  43
H14   2    0.596191    0.144077    0.540932    11.00000   -1.20000
AFIX   0
C15   1    0.747325    0.188599    0.594660    11.00000    0.05751    0.03857 =
         0.05218   -0.00427    0.01631   -0.00248
AFIX  43
H15   2    0.793466    0.152139    0.608356    11.00000   -1.20000
AFIX   0
C16   1    0.797605    0.246784    0.615160    11.00000    0.04123    0.04062 =
         0.04457    0.00005    0.00698   -0.00041
AFIX  43
H16   2    0.877828    0.249647    0.643312    11.00000   -1.20000
AFIX   0
C17   1    0.939763    0.403680    0.554656    11.00000    0.03529    0.03524 =
         0.02413   -0.00111    0.00537   -0.00454
C18   1    1.068439    0.408664    0.556600    11.00000    0.03712    0.04035 =
         0.02369   -0.00085    0.00837   -0.00370
C19   1    1.145776    0.358876    0.578129    11.00000    0.03898    0.05040 =
         0.03268    0.00376    0.00991   -0.00021
AFIX  43
H19   2    1.119741    0.320034    0.595243    11.00000   -1.20000
AFIX   0
C20   1    1.261160    0.368071    0.573676    11.00000    0.03673    0.06738 =
         0.03805   -0.00003    0.00930    0.00891
C21   1    1.304080    0.423906    0.550692    11.00000    0.03981    0.07506 =
         0.04599   -0.01240    0.01929   -0.01111
AFIX  43
H21   2    1.384357    0.429128    0.548650    11.00000   -1.20000
AFIX   0
C22   1    1.224477    0.471254    0.531037    11.00000    0.05604    0.04891 =
         0.05536   -0.01497    0.03142   -0.02245
C23   1    1.107957    0.465165    0.531938    11.00000    0.05079    0.03986 =
         0.03920   -0.00496    0.01864   -0.00651
AFIX  43
H23   2    1.055205    0.498880    0.516027    11.00000   -1.20000
AFIX   0
C24   1    0.705703    0.448511    0.292173    11.00000    0.03263    0.04440 =
         0.02737    0.00267    0.00534    0.00073
AFIX  13
H24   2    0.691499    0.439435    0.230005    11.00000   -1.20000
AFIX   0
C25   1    0.800841    0.498585    0.311633    11.00000    0.03390    0.04541 =
         0.03270    0.00439    0.00746   -0.00106
AFIX  23
H25A  2    0.809890    0.511577    0.371565    11.00000   -1.20000
H25B  2    0.774341    0.535300    0.275610    11.00000   -1.20000
AFIX   0
C26   1    0.921423    0.478044    0.297100    11.00000    0.03459    0.05200 =
         0.04105    0.01428    0.00851    0.00250
AFIX  13
H26   2    0.954430    0.447210    0.342325    11.00000   -1.20000
AFIX   0
C27   1    1.005299    0.533648    0.307614    11.00000    0.03870    0.07017 =
         0.05443    0.01831    0.01049   -0.00381
AFIX  33
H27A  2    0.976460    0.564265    0.263035    11.00000   -1.20000
H27B  2    1.083707    0.519545    0.303188    11.00000   -1.20000
H27C  2    1.009411    0.552720    0.363347    11.00000   -1.20000
AFIX   0
C28   1    0.913358    0.446308    0.212053    11.00000    0.04432    0.04778 =
         0.04752    0.01501    0.02409    0.01154
C29   1    0.969811    0.390349    0.205008    11.00000    0.09177    0.07629 =
         0.06591    0.02522    0.03897    0.04382
AFIX  43
H29   2    1.016546    0.371913    0.254381    11.00000   -1.20000
AFIX   0
C30   1    0.959281    0.360730    0.127027    11.00000    0.16473    0.07048 =
         0.08124    0.01856    0.06754    0.05738
AFIX  43
H30   2    0.998440    0.322363    0.123815    11.00000   -1.20000
AFIX   0
C31   1    0.893138    0.386412    0.055218    11.00000    0.15212    0.06119 =
         0.06154    0.00627    0.05616    0.03343
AFIX  43
H31   2    0.886440    0.366180    0.002046    11.00000   -1.20000
AFIX   0
C32   1    0.836188    0.441808    0.060294    11.00000    0.09173    0.04883 =
         0.04683    0.00566    0.03325    0.01109
AFIX  43
H32   2    0.789689    0.459869    0.010540    11.00000   -1.20000
AFIX   0
C33   1    0.846534    0.471232    0.137708    11.00000    0.05520    0.04025 =
         0.04408    0.00508    0.02007    0.00494
AFIX  43
H33   2    0.806885    0.509545    0.140179    11.00000   -1.20000
AFIX   0
C34   1    0.589947    0.468710    0.311598    11.00000    0.03156    0.03891 =
         0.03432    0.00542    0.00694   -0.00145
C35   1    0.488283    0.468132    0.248794    11.00000    0.03852    0.04514 =
         0.03635    0.00482    0.00375   -0.00131
AFIX  43
H35   2    0.491845    0.455266    0.193061    11.00000   -1.20000
AFIX   0
C36   1    0.381157    0.486028    0.265808    11.00000    0.03336    0.05402 =
         0.05145    0.00911   -0.00031    0.00223
AFIX  43
H36   2    0.312110    0.485018    0.222082    11.00000   -1.20000
AFIX   0
C37   1    0.375338    0.505230    0.346209    11.00000    0.03484    0.05284 =
         0.05834    0.00672    0.01383    0.00299
AFIX  43
H37   2    0.302463    0.518105    0.357903    11.00000   -1.20000
AFIX   0
C38   1    0.476415    0.505738    0.410296    11.00000    0.03912    0.04873 =
         0.04228    0.00487    0.01549   -0.00179
AFIX  43
H38   2    0.472401    0.518707    0.465901    11.00000   -1.20000
AFIX   0
C39   1    0.582324    0.487481    0.393328    11.00000    0.03076    0.04648 =
         0.03641    0.00463    0.00794   -0.00029
AFIX  43
H39   2    0.650854    0.487633    0.437532    11.00000   -1.20000
AFIX   0
C40   1    0.713513    0.335179    0.305523    11.00000    0.03096    0.04422 =
         0.03277   -0.00355    0.00885   -0.00348
C41   1    0.772380    0.279792    0.350508    11.00000    0.04143    0.04299 =
         0.03197   -0.00249    0.01400   -0.00465
C42   1    0.888882    0.280989    0.395479    11.00000    0.04303    0.04155 =
         0.03661   -0.00207    0.01373    0.00050
AFIX  43
H42   2    0.931848    0.318835    0.403007    11.00000   -1.20000
AFIX   0
C43   1    0.940057    0.226511    0.428550    11.00000    0.04851    0.05040 =
         0.03943    0.00453    0.01222    0.00829
C44   1    0.882441    0.170410    0.419224    11.00000    0.07906    0.04484 =
         0.05043    0.01219    0.01856    0.00265
AFIX  43
H44   2    0.920266    0.133150    0.441987    11.00000   -1.20000
AFIX   0
C45   1    0.768891    0.170723    0.375942    11.00000    0.08323    0.04663 =
         0.05403    0.00652    0.01612   -0.02287
C46   1    0.711455    0.223648    0.341506    11.00000    0.05666    0.05612 =
         0.04229    0.00253    0.01465   -0.01631
AFIX  43
H46   2    0.631654    0.221921    0.312110    11.00000   -1.20000
AFIX   0
C47   1    0.501624    0.272061    0.025880    11.00000    0.03317    0.03907 =
         0.03158   -0.00396    0.00885   -0.00004
AFIX  13
H47   2    0.463599    0.232182    0.002850    11.00000   -1.20000
AFIX   0
C48   1    0.633268    0.258970    0.054865    11.00000    0.03483    0.04845 =
         0.03683   -0.00173    0.00989    0.00409
AFIX  23
H48A  2    0.671625    0.295513    0.086457    11.00000   -1.20000
H48B  2    0.667382    0.253388    0.004184    11.00000   -1.20000
AFIX   0
C49   1    0.660774    0.200954    0.111681    11.00000    0.04162    0.05223 =
         0.03840    0.00035    0.01028    0.00945
AFIX  13
H49   2    0.630232    0.208620    0.164174    11.00000   -1.20000
AFIX   0
C50   1    0.793825    0.191237    0.138728    11.00000    0.04930    0.06772 =
         0.04681   -0.00014    0.00623    0.01677
AFIX  33
H50A  2    0.826212    0.183457    0.088415    11.00000   -1.20000
H50B  2    0.810043    0.155509    0.177146    11.00000   -1.20000
H50C  2    0.830289    0.228532    0.167916    11.00000   -1.20000
AFIX   0
C51   1    0.596519    0.145137    0.067106    11.00000    0.04371    0.04437 =
         0.04542    0.00521    0.01169    0.01152
C52   1    0.500861    0.119771    0.093402    11.00000    0.05854    0.04980 =
         0.07098    0.00932    0.02235    0.01207
AFIX  43
H52   2    0.479993    0.134902    0.143506    11.00000   -1.20000
AFIX   0
C53   1    0.434075    0.071659    0.046481    11.00000    0.05820    0.04766 =
         0.11062    0.02035    0.02011    0.00437
AFIX  43
H53   2    0.367213    0.055311    0.063806    11.00000   -1.20000
AFIX   0
C54   1    0.467148    0.048737   -0.024745    11.00000    0.06679    0.05149 =
         0.08347    0.00025   -0.00770    0.01021
AFIX  43
H54   2    0.422865    0.016325   -0.056556    11.00000   -1.20000
AFIX   0
C55   1    0.562744    0.072181   -0.049844    11.00000    0.06875    0.05547 =
         0.05666   -0.00308   -0.00389    0.01548
AFIX  43
H55   2    0.585736    0.055472   -0.098330    11.00000   -1.20000
AFIX   0
C56   1    0.626521    0.120205   -0.005072    11.00000    0.05474    0.04852 =
         0.04253   -0.00174    0.00578    0.01042
AFIX  43
H56   2    0.692213    0.136547   -0.023946    11.00000   -1.20000
AFIX   0
C57   1    0.476015    0.319067   -0.045534    11.00000    0.02715    0.03837 =
         0.03778   -0.00216    0.00682   -0.00503
C58   1    0.468861    0.296896   -0.127614    11.00000    0.03924    0.05000 =
         0.03645   -0.00401    0.01022   -0.00074
AFIX  43
H58   2    0.478744    0.253714   -0.136217    11.00000   -1.20000
AFIX   0
C59   1    0.447606    0.336533   -0.197091    11.00000    0.04786    0.06865 =
         0.03790    0.00361    0.00960    0.00012
AFIX  43
H59   2    0.443060    0.320643   -0.252651    11.00000   -1.20000
AFIX   0
C60   1    0.433221    0.398900   -0.184747    11.00000    0.04700    0.06479 =
         0.05026    0.01912    0.00610   -0.00696
AFIX  43
H60   2    0.417905    0.426259   -0.232065    11.00000   -1.20000
AFIX   0
C61   1    0.440828    0.421975   -0.104479    11.00000    0.05787    0.04614 =
         0.05926    0.00786    0.00491   -0.00630
AFIX  43
H61   2    0.431739    0.465293   -0.096441    11.00000   -1.20000
AFIX   0
C62   1    0.461748    0.382344   -0.034887    11.00000    0.05175    0.04171 =
         0.04428   -0.00536    0.00523   -0.00663
AFIX  43
H62   2    0.466317    0.398714    0.020424    11.00000   -1.20000
AFIX   0
C63   1    0.345156    0.271264    0.105202    11.00000    0.02877    0.03767 =
         0.02948    0.00270    0.00284    0.00242
C64   1    0.309474    0.276347    0.189001    11.00000    0.02997    0.04328 =
         0.03091    0.00228    0.00390    0.00567
C65   1    0.370197    0.311908    0.256263    11.00000    0.03614    0.04475 =
         0.03406   -0.00095    0.00906   -0.00047
AFIX  43
H65   2    0.437454    0.335258    0.251019    11.00000   -1.20000
AFIX   0
C66   1    0.330170    0.312379    0.330813    11.00000    0.04957    0.05198 =
         0.03398   -0.00425    0.00933   -0.00023
C67   1    0.234332    0.279195    0.342178    11.00000    0.05302    0.06804 =
         0.03956    0.00267    0.02023    0.00066
AFIX  43
H67   2    0.208886    0.280045    0.394319    11.00000   -1.20000
AFIX   0
C68   1    0.177145    0.244724    0.274363    11.00000    0.04288    0.08013 =
         0.04804    0.00045    0.02096   -0.01499
C69   1    0.211568    0.242492    0.198261    11.00000    0.03674    0.06635 =
         0.03927   -0.00185    0.00871   -0.00832
AFIX  43
H69   2    0.169161    0.218202    0.152671    11.00000   -1.20000
AFIX   0
C70   1    0.131147    0.195186   -0.168859    11.00000    0.02542    0.02813 =
         0.03295   -0.00061    0.00591   -0.00030
AFIX  13
H70   2    0.049355    0.195596   -0.204100    11.00000   -1.20000
AFIX   0
C71   1    0.133023    0.149468   -0.096138    11.00000    0.03302    0.03367 =
         0.03559    0.00215    0.01097    0.00099
AFIX  23
H71A  2    0.213414    0.148622   -0.060335    11.00000   -1.20000
H71B  2    0.115863    0.107388   -0.120477    11.00000   -1.20000
AFIX   0
C72   1    0.045979    0.163674   -0.038820    11.00000    0.03816    0.03319 =
         0.03418   -0.00008    0.01305   -0.00055
AFIX  13
H72   2    0.073045    0.202581   -0.006604    11.00000   -1.20000
AFIX   0
C73   1    0.050754    0.111185    0.025796    11.00000    0.05527    0.05051 =
         0.04725    0.01334    0.02426    0.00488
AFIX  33
H73A  2    0.023132    0.072497   -0.003941    11.00000   -1.20000
H73B  2    0.000387    0.121655    0.065248    11.00000   -1.20000
H73C  2    0.131802    0.105776    0.057480    11.00000   -1.20000
AFIX   0
C74   1   -0.076518    0.175511   -0.090932    11.00000    0.03369    0.03485 =
         0.03373   -0.00222    0.01549   -0.00538
C75   1   -0.140440    0.130068   -0.142726    11.00000    0.04202    0.04311 =
         0.05166   -0.01320    0.02129   -0.00830
AFIX  43
H75   2   -0.109275    0.089269   -0.142743    11.00000   -1.20000
AFIX   0
C76   1   -0.248741    0.143552   -0.194162    11.00000    0.03931    0.07091 =
         0.05267   -0.02056    0.01399   -0.01596
AFIX  43
H76   2   -0.290698    0.112099   -0.229494    11.00000   -1.20000
AFIX   0
C77   1   -0.296040    0.202177   -0.194474    11.00000    0.03389    0.07586 =
         0.04244   -0.00123    0.01077   -0.00413
AFIX  43
H77   2   -0.369989    0.211240   -0.230373    11.00000   -1.20000
AFIX   0
C78   1   -0.235855    0.247793   -0.142540    11.00000    0.03627    0.05080 =
         0.04416    0.00633    0.01567    0.00186
AFIX  43
H78   2   -0.268745    0.288118   -0.141558    11.00000   -1.20000
AFIX   0
C79   1   -0.126672    0.234146   -0.091702    11.00000    0.03676    0.03638 =
         0.03810   -0.00209    0.01238   -0.00326
AFIX  43
H79   2   -0.085170    0.265795   -0.056493    11.00000   -1.20000
AFIX   0
C80   1    0.212586    0.176588   -0.226821    11.00000    0.03086    0.03039 =
         0.03505    0.00076    0.01049   -0.00077
C81   1    0.176196    0.182314   -0.314003    11.00000    0.04433    0.04330 =
         0.03886    0.00452    0.01235    0.01251
AFIX  43
H81   2    0.099160    0.196947   -0.337370    11.00000   -1.20000
AFIX   0
C82   1    0.250224    0.167061   -0.368011    11.00000    0.06714    0.05313 =
         0.04310    0.00758    0.02774    0.01759
AFIX  43
H82   2    0.223890    0.171665   -0.427634    11.00000   -1.20000
AFIX   0
C83   1    0.361648    0.145293   -0.335039    11.00000    0.05523    0.04656 =
         0.05863    0.00441    0.03539    0.00863
AFIX  43
H83   2    0.412553    0.135113   -0.371807    11.00000   -1.20000
AFIX   0
C84   1    0.399178    0.138302   -0.248646    11.00000    0.03311    0.04649 =
         0.06329   -0.00435    0.01893    0.00020
AFIX  43
H84   2    0.475534    0.122541   -0.225789    11.00000   -1.20000
AFIX   0
C85   1    0.325206    0.154336   -0.194759    11.00000    0.02925    0.04321 =
         0.04188   -0.00288    0.00978   -0.00036
AFIX  43
H85   2    0.352183    0.149988   -0.135153    11.00000   -1.20000
AFIX   0
C86   1    0.115503    0.308157   -0.180007    11.00000    0.02349    0.03581 =
         0.02930    0.00187    0.00376   -0.00025
C87   1    0.137593    0.370600   -0.139115    11.00000    0.03035    0.03201 =
         0.03920   -0.00146    0.00159    0.00139
C88   1    0.135655    0.421970   -0.191934    11.00000    0.04045    0.03153 =
         0.05513    0.00166    0.00143   -0.00232
AFIX  43
H88   2    0.123360    0.416927   -0.251700    11.00000   -1.20000
AFIX   0
C89   1    0.151825    0.479967   -0.156061    11.00000    0.05644    0.02936 =
         0.07878    0.00164   -0.00451   -0.00344
C90   1    0.170518    0.490321   -0.070348    11.00000    0.05769    0.03921 =
         0.08507   -0.01857   -0.00421    0.00225
AFIX  43
H90   2    0.181871    0.530955   -0.046979    11.00000   -1.20000
AFIX   0
C91   1    0.171905    0.438638   -0.020174    11.00000    0.05937    0.05258 =
         0.05470   -0.02243    0.00004   -0.00046
C92   1    0.155742    0.379245   -0.051324    11.00000    0.04898    0.04265 =
         0.04225   -0.00742    0.00113    0.00295
AFIX  43
H92   2    0.156842    0.344849   -0.014228    11.00000   -1.20000
AFIX   0
HKLF 4
 
REM  HO-35F2Bz
REM R1 =  0.0380 for   12292 Fo > 4sig(Fo)  and  0.0739 for all   17928 data
REM    973 parameters refined using      1 restraints
 
END  
     
WGHT      0.0475      0.0790 

REM Instructions for potential hydrogen bonds
EQIV $1 x+1, y, z+1
HTAB N1 O4_$1
HTAB N2 O1
HTAB N3 O2
HTAB N4 O3
HTAB C25 O1
HTAB C65 O2
HTAB C92 O3

REM Highest difference peak  0.216,  deepest hole -0.247,  1-sigma level  0.044
Q1    1   0.0830  0.2477 -0.2136  11.00000  0.05    0.22
Q2    1   0.0639  0.1707 -0.1720  11.00000  0.05    0.21
Q3    1   0.0978  0.2102 -0.2596  11.00000  0.05    0.21
Q4    1   0.9348  0.4694  0.5700  11.00000  0.05    0.20
Q5    1   0.0866  0.2090 -0.1906  11.00000  0.05    0.19
Q6    1   0.6228  0.3600  0.3114  11.00000  0.05    0.19
Q7    1   0.9313  0.4252  0.6450  11.00000  0.05    0.19
Q8    1   0.8259  0.3787  0.5429  11.00000  0.05    0.19
Q9    1   0.1774  0.2006 -0.2125  11.00000  0.05    0.19
Q10   1   0.5781  0.5795  0.6293  11.00000  0.05    0.18
;

loop_
_symmetry_equiv_pos_site_id
_space_group_symop_operation_xyz
1 +X,+Y,+Z
2 -X,1/2+Y,-Z

loop_
_atom_site_label
_atom_site_type_symbol
_atom_site_fract_x
_atom_site_fract_y
_atom_site_fract_z
_atom_site_U_iso_or_equiv
_atom_site_adp_type
_atom_site_occupancy
_atom_site_site_symmetry_multiplicity
_atom_site_calc_flag
_atom_site_refinement_flags
F1 F 1.33605(16) 0.31946(10) 0.59050(13) 0.0662(6) Uani 1 2 d .
F2 F 1.2631(2) 0.52701(9) 0.50798(15) 0.0731(6) Uani 1 2 d .
F3 F 1.05385(17) 0.22789(9) 0.47178(12) 0.0623(5) Uani 1 2 d .
F4 F 0.7087(3) 0.11674(11) 0.36492(17) 0.1019(9) Uani 1 2 d .
F5 F 0.38872(19) 0.34710(10) 0.39634(11) 0.0656(6) Uani 1 2 d .
F6 F 0.0816(2) 0.21123(13) 0.28296(13) 0.0881(8) Uani 1 2 d .
F7 F 0.1497(2) 0.53001(9) -0.20857(16) 0.0877(7) Uani 1 2 d .
F8 F 0.1910(2) 0.44700(11) 0.06529(14) 0.0888(8) Uani 1 2 d .
O1 O 0.86927(17) 0.43220(9) 0.49845(11) 0.0402(5) Uani 1 2 d .
O2 O 0.63761(18) 0.32901(10) 0.23929(12) 0.0467(5) Uani 1 2 d .
O3 O 0.27437(16) 0.25029(10) 0.04280(11) 0.0404(5) Uani 1 2 d .
O4 O 0.05826(16) 0.30418(9) -0.25473(11) 0.0363(4) Uani 1 2 d .
N1 N 0.90671(18) 0.36938(10) 0.61365(13) 0.0319(5) Uani 1 2 d .
N2 N 0.7487(2) 0.39110(11) 0.33746(13) 0.0350(5) Uani 1 2 d .
N3 N 0.45411(19) 0.28811(10) 0.10072(13) 0.0338(5) Uani 1 2 d .
N4 N 0.15667(18) 0.25813(9) -0.13462(13) 0.0287(5) Uani 1 2 d .
C1 C 0.7835(2) 0.36413(13) 0.62078(16) 0.0329(6) Uani 1 2 d .
C2 C 0.7754(3) 0.38022(13) 0.71188(17) 0.0372(6) Uani 1 2 d .
C3 C 0.8171(3) 0.44553(14) 0.74147(17) 0.0395(7) Uani 1 2 d .
C4 C 0.8258(3) 0.45174(17) 0.83692(19) 0.0580(9) Uani 1 2 d .
C5 C 0.7429(3) 0.49709(15) 0.69435(19) 0.0489(8) Uani 1 2 d .
C6 C 0.7890(5) 0.54133(19) 0.6500(3) 0.0860(14) Uani 1 2 d .
C7 C 0.7190(10) 0.5911(3) 0.6111(4) 0.140(3) Uani 1 2 d .
C8 C 0.6029(10) 0.5953(4) 0.6191(5) 0.156(4) Uani 1 2 d .
C9 C 0.5588(6) 0.5515(3) 0.6616(5) 0.138(3) Uani 1 2 d .
C10 C 0.6258(4) 0.5031(2) 0.6984(3) 0.0854(14) Uani 1 2 d .
C11 C 0.7325(2) 0.30039(13) 0.59514(17) 0.0357(6) Uani 1 2 d .
C12 C 0.6158(3) 0.29512(16) 0.5542(2) 0.0540(8) Uani 1 2 d .
C13 C 0.5654(3) 0.23673(18) 0.5345(3) 0.0664(10) Uani 1 2 d .
C14 C 0.6309(3) 0.18376(17) 0.5546(2) 0.0551(9) Uani 1 2 d .
C15 C 0.7473(3) 0.18860(15) 0.5947(2) 0.0487(8) Uani 1 2 d .
C16 C 0.7976(3) 0.24678(14) 0.61516(18) 0.0425(7) Uani 1 2 d .
C17 C 0.9398(2) 0.40368(12) 0.55466(15) 0.0317(6) Uani 1 2 d .
C18 C 1.0684(2) 0.40866(13) 0.55660(15) 0.0334(6) Uani 1 2 d .
C19 C 1.1458(3) 0.35888(15) 0.57813(17) 0.0404(7) Uani 1 2 d .
C20 C 1.2612(3) 0.36807(17) 0.57368(19) 0.0472(7) Uani 1 2 d .
C21 C 1.3041(3) 0.42391(18) 0.5507(2) 0.0521(8) Uani 1 2 d .
C22 C 1.2245(3) 0.47125(15) 0.5310(2) 0.0505(8) Uani 1 2 d .
C23 C 1.1080(3) 0.46517(14) 0.53194(18) 0.0419(7) Uani 1 2 d .
C24 C 0.7057(2) 0.44851(13) 0.29217(17) 0.0350(6) Uani 1 2 d .
C25 C 0.8008(2) 0.49858(14) 0.31163(17) 0.0373(6) Uani 1 2 d .
C26 C 0.9214(3) 0.47804(15) 0.29710(18) 0.0425(7) Uani 1 2 d .
C27 C 1.0053(3) 0.53365(17) 0.3076(2) 0.0544(8) Uani 1 2 d .
C28 C 0.9134(3) 0.44631(15) 0.21205(19) 0.0444(7) Uani 1 2 d .
C29 C 0.9698(4) 0.39035(19) 0.2050(3) 0.0747(12) Uani 1 2 d .
C30 C 0.9593(5) 0.3607(2) 0.1270(3) 0.0993(18) Uani 1 2 d .
C31 C 0.8931(5) 0.38641(19) 0.0552(3) 0.0866(15) Uani 1 2 d .
C32 C 0.8362(4) 0.44181(16) 0.0603(2) 0.0597(9) Uani 1 2 d .
C33 C 0.8465(3) 0.47123(14) 0.13771(18) 0.0451(7) Uani 1 2 d .
C34 C 0.5899(2) 0.46871(13) 0.31160(17) 0.0349(6) Uani 1 2 d .
C35 C 0.4883(3) 0.46813(14) 0.24879(18) 0.0406(7) Uani 1 2 d .
C36 C 0.3812(3) 0.48603(15) 0.2658(2) 0.0477(8) Uani 1 2 d .
C37 C 0.3753(3) 0.50523(15) 0.3462(2) 0.0481(8) Uani 1 2 d .
C38 C 0.4764(3) 0.50574(14) 0.41030(19) 0.0424(7) Uani 1 2 d .
C39 C 0.5823(2) 0.48748(13) 0.39333(17) 0.0378(6) Uani 1 2 d .
C40 C 0.7135(2) 0.33518(13) 0.30552(17) 0.0357(6) Uani 1 2 d .
C41 C 0.7724(3) 0.27979(14) 0.35051(17) 0.0379(6) Uani 1 2 d .
C42 C 0.8889(3) 0.28099(14) 0.39548(17) 0.0396(7) Uani 1 2 d .
C43 C 0.9401(3) 0.22651(15) 0.42855(19) 0.0457(7) Uani 1 2 d .
C44 C 0.8824(4) 0.17041(16) 0.4192(2) 0.0574(9) Uani 1 2 d .
C45 C 0.7689(4) 0.17072(16) 0.3759(2) 0.0611(10) Uani 1 2 d .
C46 C 0.7115(3) 0.22365(15) 0.34151(19) 0.0511(8) Uani 1 2 d .
C47 C 0.5016(2) 0.27206(13) 0.02588(16) 0.0343(6) Uani 1 2 d .
C48 C 0.6333(2) 0.25897(14) 0.05487(18) 0.0397(6) Uani 1 2 d .
C49 C 0.6608(3) 0.20095(15) 0.11168(19) 0.0438(7) Uani 1 2 d .
C50 C 0.7938(3) 0.19124(17) 0.1387(2) 0.0552(9) Uani 1 2 d .
C51 C 0.5965(3) 0.14514(14) 0.06711(19) 0.0442(7) Uani 1 2 d .
C52 C 0.5009(3) 0.11977(16) 0.0934(2) 0.0585(9) Uani 1 2 d .
C53 C 0.4341(4) 0.07166(18) 0.0465(3) 0.0719(11) Uani 1 2 d .
C54 C 0.4672(4) 0.04874(18) -0.0248(3) 0.0708(11) Uani 1 2 d .
C55 C 0.5627(4) 0.07218(17) -0.0498(2) 0.0629(10) Uani 1 2 d .
C56 C 0.6265(3) 0.12021(15) -0.00507(19) 0.0493(8) Uani 1 2 d .
C57 C 0.4760(2) 0.31907(13) -0.04553(17) 0.0345(6) Uani 1 2 d .
C58 C 0.4689(3) 0.29690(15) -0.12761(17) 0.0416(7) Uani 1 2 d .
C59 C 0.4476(3) 0.33653(17) -0.1971(2) 0.0514(8) Uani 1 2 d .
C60 C 0.4332(3) 0.39890(17) -0.1848(2) 0.0547(9) Uani 1 2 d .
C61 C 0.4408(3) 0.42197(16) -0.1045(2) 0.0556(9) Uani 1 2 d .
C62 C 0.4617(3) 0.38234(14) -0.0349(2) 0.0467(7) Uani 1 2 d .
C63 C 0.3452(2) 0.27126(13) 0.10520(16) 0.0325(6) Uani 1 2 d .
C64 C 0.3095(2) 0.27635(13) 0.18900(16) 0.0351(6) Uani 1 2 d .
C65 C 0.3702(3) 0.31191(14) 0.25626(17) 0.0381(6) Uani 1 2 d .
C66 C 0.3302(3) 0.31238(15) 0.33081(18) 0.0451(7) Uani 1 2 d .
C67 C 0.2343(3) 0.27919(17) 0.3422(2) 0.0520(8) Uani 1 2 d .
C68 C 0.1772(3) 0.24472(18) 0.2744(2) 0.0553(9) Uani 1 2 d .
C69 C 0.2116(3) 0.24249(16) 0.19826(19) 0.0474(8) Uani 1 2 d .
C70 C 0.1311(2) 0.19519(11) -0.16886(16) 0.0289(5) Uani 1 2 d .
C71 C 0.1330(2) 0.14947(12) -0.09614(17) 0.0336(6) Uani 1 2 d .
C72 C 0.0460(2) 0.16367(12) -0.03882(16) 0.0344(6) Uani 1 2 d .
C73 C 0.0508(3) 0.11119(15) 0.0258(2) 0.0490(8) Uani 1 2 d .
C74 C -0.0765(2) 0.17551(12) -0.09093(16) 0.0329(6) Uani 1 2 d .
C75 C -0.1404(3) 0.13007(15) -0.14273(19) 0.0439(7) Uani 1 2 d .
C76 C -0.2487(3) 0.14355(18) -0.1942(2) 0.0537(8) Uani 1 2 d .
C77 C -0.2960(3) 0.20218(17) -0.1945(2) 0.0503(8) Uani 1 2 d .
C78 C -0.2359(3) 0.24779(15) -0.14254(18) 0.0427(7) Uani 1 2 d .
C79 C -0.1267(2) 0.23415(13) -0.09170(17) 0.0364(6) Uani 1 2 d .
C80 C 0.2126(2) 0.17659(12) -0.22682(16) 0.0316(6) Uani 1 2 d .
C81 C 0.1762(3) 0.18231(14) -0.31400(18) 0.0416(7) Uani 1 2 d .
C82 C 0.2502(3) 0.16706(15) -0.3680(2) 0.0521(8) Uani 1 2 d .
C83 C 0.3617(3) 0.14529(15) -0.3350(2) 0.0500(8) Uani 1 2 d .
C84 C 0.3992(3) 0.13830(14) -0.2487(2) 0.0463(7) Uani 1 2 d .
C85 C 0.3252(2) 0.15434(13) -0.19476(18) 0.0378(6) Uani 1 2 d .
C86 C 0.1155(2) 0.30816(12) -0.18001(16) 0.0298(5) Uani 1 2 d .
C87 C 0.1376(2) 0.37060(13) -0.13912(17) 0.0347(6) Uani 1 2 d .
C88 C 0.1356(3) 0.42197(13) -0.1919(2) 0.0437(7) Uani 1 2 d .
C89 C 0.1518(3) 0.47997(14) -0.1561(2) 0.0577(9) Uani 1 2 d .
C90 C 0.1705(3) 0.49032(16) -0.0703(3) 0.0636(10) Uani 1 2 d .
C91 C 0.1719(3) 0.43864(16) -0.0202(2) 0.0574(9) Uani 1 2 d .
C92 C 0.1557(3) 0.37924(14) -0.05132(19) 0.0459(7) Uani 1 2 d .
H1 H 0.96066 0.34895 0.64999 0.0383 Uiso 1 2 calc R
H1A H 0.7367 0.39552 0.58195 0.0394 Uiso 1 2 calc R
H2 H 0.79867 0.3935 0.38668 0.0420 Uiso 1 2 calc R
H2A H 0.69262 0.37563 0.71686 0.0446 Uiso 1 2 calc R
H2B H 0.82252 0.34963 0.75073 0.0446 Uiso 1 2 calc R
H3 H 0.4978 0.30897 0.14286 0.0405 Uiso 1 2 calc R
H3A H 0.89822 0.45058 0.73118 0.0475 Uiso 1 2 calc R
H4 H 0.19997 0.26288 -0.08317 0.0345 Uiso 1 2 calc R
H4A H 0.74708 0.44917 0.84903 0.0696 Uiso 1 2 calc R
H4B H 0.86119 0.49192 0.85642 0.0696 Uiso 1 2 calc R
H4C H 0.87477 0.41813 0.86657 0.0696 Uiso 1 2 calc R
H6 H 0.86873 0.53849 0.64542 0.1032 Uiso 1 2 calc R
H7 H 0.75095 0.62146 0.57975 0.1686 Uiso 1 2 calc R
H8 H 0.55537 0.62921 0.59443 0.1870 Uiso 1 2 calc R
H9 H 0.47908 0.55404 0.66619 0.1654 Uiso 1 2 calc R
H10 H 0.59138 0.4725 0.72779 0.1025 Uiso 1 2 calc R
H12 H 0.56972 0.3315 0.53944 0.0647 Uiso 1 2 calc R
H13 H 0.48497 0.23361 0.50698 0.0797 Uiso 1 2 calc R
H14 H 0.59619 0.14408 0.54093 0.0661 Uiso 1 2 calc R
H15 H 0.79347 0.15214 0.60836 0.0585 Uiso 1 2 calc R
H16 H 0.87783 0.24965 0.64331 0.0510 Uiso 1 2 calc R
H19 H 1.11974 0.32003 0.59524 0.0484 Uiso 1 2 calc R
H21 H 1.38436 0.42913 0.54865 0.0625 Uiso 1 2 calc R
H23 H 1.0552 0.49888 0.51603 0.0503 Uiso 1 2 calc R
H24 H 0.6915 0.43943 0.23 0.0419 Uiso 1 2 calc R
H25A H 0.80989 0.51158 0.37156 0.0447 Uiso 1 2 calc R
H25B H 0.77434 0.5353 0.27561 0.0447 Uiso 1 2 calc R
H26 H 0.95443 0.44721 0.34232 0.0510 Uiso 1 2 calc R
H27A H 0.97646 0.56426 0.26304 0.0652 Uiso 1 2 calc R
H27B H 1.08371 0.51954 0.30319 0.0652 Uiso 1 2 calc R
H27C H 1.00941 0.55272 0.36335 0.0652 Uiso 1 2 calc R
H29 H 1.01655 0.37191 0.25438 0.0896 Uiso 1 2 calc R
H30 H 0.99844 0.32236 0.12382 0.1192 Uiso 1 2 calc R
H31 H 0.88644 0.36618 0.00205 0.1040 Uiso 1 2 calc R
H32 H 0.78969 0.45987 0.01054 0.0716 Uiso 1 2 calc R
H33 H 0.80689 0.50954 0.14018 0.0541 Uiso 1 2 calc R
H35 H 0.49184 0.45527 0.19306 0.0488 Uiso 1 2 calc R
H36 H 0.31211 0.48502 0.22208 0.0572 Uiso 1 2 calc R
H37 H 0.30246 0.5181 0.3579 0.0577 Uiso 1 2 calc R
H38 H 0.4724 0.51871 0.4659 0.0508 Uiso 1 2 calc R
H39 H 0.65085 0.48763 0.43753 0.0453 Uiso 1 2 calc R
H42 H 0.93185 0.31884 0.40301 0.0475 Uiso 1 2 calc R
H44 H 0.92027 0.13315 0.44199 0.0689 Uiso 1 2 calc R
H46 H 0.63165 0.22192 0.31211 0.0613 Uiso 1 2 calc R
H47 H 0.4636 0.23218 0.00285 0.0412 Uiso 1 2 calc R
H48A H 0.67163 0.29551 0.08646 0.0476 Uiso 1 2 calc R
H48B H 0.66738 0.25339 0.00418 0.0476 Uiso 1 2 calc R
H49 H 0.63023 0.20862 0.16417 0.0526 Uiso 1 2 calc R
H50A H 0.82621 0.18346 0.08841 0.0663 Uiso 1 2 calc R
H50B H 0.81004 0.15551 0.17715 0.0663 Uiso 1 2 calc R
H50C H 0.83029 0.22853 0.16792 0.0663 Uiso 1 2 calc R
H52 H 0.47999 0.1349 0.14351 0.0702 Uiso 1 2 calc R
H53 H 0.36721 0.05531 0.06381 0.0862 Uiso 1 2 calc R
H54 H 0.42287 0.01633 -0.05656 0.0850 Uiso 1 2 calc R
H55 H 0.58574 0.05547 -0.09833 0.0755 Uiso 1 2 calc R
H56 H 0.69221 0.13655 -0.02395 0.0591 Uiso 1 2 calc R
H58 H 0.47874 0.25371 -0.13622 0.0499 Uiso 1 2 calc R
H59 H 0.44306 0.32064 -0.25265 0.0617 Uiso 1 2 calc R
H60 H 0.4179 0.42626 -0.23206 0.0656 Uiso 1 2 calc R
H61 H 0.43174 0.46529 -0.09644 0.0667 Uiso 1 2 calc R
H62 H 0.46632 0.39871 0.02042 0.0560 Uiso 1 2 calc R
H65 H 0.43745 0.33526 0.25102 0.0457 Uiso 1 2 calc R
H67 H 0.20889 0.28005 0.39432 0.0624 Uiso 1 2 calc R
H69 H 0.16916 0.2182 0.15267 0.0568 Uiso 1 2 calc R
H70 H 0.04935 0.1956 -0.2041 0.0347 Uiso 1 2 calc R
H71A H 0.21341 0.14862 -0.06033 0.0403 Uiso 1 2 calc R
H71B H 0.11586 0.10739 -0.12048 0.0403 Uiso 1 2 calc R
H72 H 0.07304 0.20258 -0.0066 0.0413 Uiso 1 2 calc R
H73A H 0.02313 0.0725 -0.00394 0.0588 Uiso 1 2 calc R
H73B H 0.00039 0.12165 0.06525 0.0588 Uiso 1 2 calc R
H73C H 0.1318 0.10578 0.05748 0.0588 Uiso 1 2 calc R
H75 H -0.10927 0.08927 -0.14274 0.0527 Uiso 1 2 calc R
H76 H -0.2907 0.1121 -0.22949 0.0644 Uiso 1 2 calc R
H77 H -0.36999 0.21124 -0.23037 0.0604 Uiso 1 2 calc R
H78 H -0.26875 0.28812 -0.14156 0.0512 Uiso 1 2 calc R
H79 H -0.08517 0.26579 -0.05649 0.0437 Uiso 1 2 calc R
H81 H 0.09916 0.19695 -0.33737 0.0500 Uiso 1 2 calc R
H82 H 0.22389 0.17167 -0.42763 0.0625 Uiso 1 2 calc R
H83 H 0.41255 0.13511 -0.37181 0.0600 Uiso 1 2 calc R
H84 H 0.47553 0.12254 -0.22579 0.0556 Uiso 1 2 calc R
H85 H 0.35218 0.14999 -0.13515 0.0453 Uiso 1 2 calc R
H88 H 0.12336 0.41693 -0.2517 0.0524 Uiso 1 2 calc R
H90 H 0.18187 0.53096 -0.04698 0.0763 Uiso 1 2 calc R
H92 H 0.15684 0.34485 -0.01423 0.0551 Uiso 1 2 calc R

loop_
_atom_site_aniso_label
_atom_site_aniso_U_11
_atom_site_aniso_U_22
_atom_site_aniso_U_33
_atom_site_aniso_U_12
_atom_site_aniso_U_13
_atom_site_aniso_U_23
F1 0.0465(11) 0.0906(16) 0.0662(12) 0.0205(11) 0.0225(10) 0.0144(11)
F2 0.0828(15) 0.0569(12) 0.0960(16) -0.0306(11) 0.0557(13) -0.0172(11)
F3 0.0572(12) 0.0662(13) 0.0601(12) 0.0162(10) 0.0051(10) 0.0117(10)
F4 0.130(2) 0.0554(14) 0.1102(19) -0.0426(14) 0.0044(17) 0.0230(13)
F5 0.0807(15) 0.0779(14) 0.0411(10) -0.0185(11) 0.0193(10) -0.0201(9)
F6 0.0713(15) 0.139(2) 0.0649(13) -0.0494(14) 0.0379(12) -0.0154(14)
F7 0.114(2) 0.0309(11) 0.1075(18) -0.0102(12) -0.0008(15) 0.0132(11)
F8 0.122(2) 0.0745(15) 0.0620(13) -0.0037(14) 0.0016(13) -0.0367(11)
O1 0.0430(11) 0.0466(12) 0.0287(9) 0.0002(9) 0.0024(9) 0.0066(9)
O2 0.0386(12) 0.0595(14) 0.0378(11) -0.0053(10) -0.0013(9) -0.0096(9)
O3 0.0328(10) 0.0547(12) 0.0312(10) -0.0058(9) 0.0013(8) 0.0009(9)
O4 0.0378(11) 0.0367(11) 0.0311(9) 0.0009(8) -0.0004(8) 0.0027(8)
N1 0.0275(12) 0.0383(13) 0.0294(11) -0.0003(10) 0.0048(9) 0.0072(9)
N2 0.0329(13) 0.0406(14) 0.0291(11) -0.0008(10) 0.0012(10) 0.0006(10)
N3 0.0300(12) 0.0408(13) 0.0302(11) -0.0020(10) 0.0056(10) -0.0053(10)
N4 0.0287(11) 0.0291(12) 0.0268(10) 0.0001(9) 0.0022(9) 0.0006(9)
C1 0.0276(14) 0.0367(15) 0.0346(14) -0.0000(12) 0.0073(11) 0.0031(11)
C2 0.0378(16) 0.0398(16) 0.0357(14) 0.0004(12) 0.0117(12) 0.0004(12)
C3 0.0361(16) 0.0443(17) 0.0382(15) -0.0017(13) 0.0078(13) -0.0040(13)
C4 0.069(2) 0.063(2) 0.0397(17) 0.0066(18) 0.0061(16) -0.0089(15)
C5 0.059(2) 0.0440(18) 0.0390(16) 0.0024(16) 0.0002(15) -0.0080(14)
C6 0.143(4) 0.051(2) 0.066(3) -0.007(3) 0.029(3) 0.005(2)
C7 0.278(11) 0.058(3) 0.076(4) 0.007(5) 0.017(5) 0.021(3)
C8 0.230(10) 0.079(5) 0.108(5) 0.058(6) -0.077(6) -0.021(4)
C9 0.099(4) 0.089(4) 0.186(7) 0.047(4) -0.056(5) -0.036(5)
C10 0.057(3) 0.065(3) 0.121(4) 0.018(2) -0.011(2) -0.010(2)
C11 0.0348(15) 0.0410(16) 0.0336(14) -0.0033(12) 0.0122(12) -0.0003(12)
C12 0.0371(18) 0.049(2) 0.073(2) -0.0024(14) 0.0062(16) -0.0078(17)
C13 0.041(2) 0.067(3) 0.088(3) -0.0130(18) 0.0056(18) -0.019(2)
C14 0.059(2) 0.050(2) 0.059(2) -0.0155(17) 0.0188(17) -0.0161(16)
C15 0.058(2) 0.0386(17) 0.0522(18) -0.0025(15) 0.0163(16) -0.0043(14)
C16 0.0412(17) 0.0406(17) 0.0446(16) -0.0004(14) 0.0070(13) 0.0001(13)
C17 0.0353(15) 0.0352(14) 0.0241(12) -0.0045(12) 0.0054(11) -0.0011(11)
C18 0.0371(15) 0.0403(16) 0.0237(12) -0.0037(12) 0.0084(11) -0.0008(11)
C19 0.0390(17) 0.0504(18) 0.0327(14) -0.0002(14) 0.0099(12) 0.0038(13)
C20 0.0367(17) 0.067(2) 0.0381(16) 0.0089(16) 0.0093(13) -0.0000(14)
C21 0.0398(18) 0.075(2) 0.0460(18) -0.0111(17) 0.0193(14) -0.0124(16)
C22 0.056(2) 0.0489(19) 0.0554(19) -0.0225(17) 0.0314(16) -0.0150(15)
C23 0.0508(19) 0.0399(17) 0.0392(15) -0.0065(14) 0.0186(14) -0.0050(12)
C24 0.0326(15) 0.0444(16) 0.0274(13) 0.0007(12) 0.0053(11) 0.0027(11)
C25 0.0339(15) 0.0454(17) 0.0327(14) -0.0011(13) 0.0075(12) 0.0044(12)
C26 0.0346(16) 0.0520(18) 0.0411(16) 0.0025(13) 0.0085(13) 0.0143(14)
C27 0.0387(18) 0.070(2) 0.0544(19) -0.0038(16) 0.0105(15) 0.0183(17)
C28 0.0443(18) 0.0478(17) 0.0475(17) 0.0115(14) 0.0241(14) 0.0150(14)
C29 0.092(3) 0.076(3) 0.066(2) 0.044(2) 0.039(2) 0.025(2)
C30 0.165(5) 0.070(3) 0.081(3) 0.057(3) 0.068(3) 0.019(2)
C31 0.152(5) 0.061(3) 0.062(2) 0.033(3) 0.056(3) 0.006(2)
C32 0.092(3) 0.049(2) 0.0468(19) 0.0111(19) 0.0333(18) 0.0057(15)
C33 0.055(2) 0.0403(17) 0.0441(17) 0.0049(14) 0.0201(15) 0.0051(13)
C34 0.0316(15) 0.0389(16) 0.0343(14) -0.0014(12) 0.0069(12) 0.0054(12)
C35 0.0385(17) 0.0451(17) 0.0364(15) -0.0013(13) 0.0037(13) 0.0048(12)
C36 0.0334(17) 0.054(2) 0.0515(18) 0.0022(14) -0.0003(14) 0.0091(15)
C37 0.0348(17) 0.0528(19) 0.0583(19) 0.0030(14) 0.0138(15) 0.0067(15)
C38 0.0391(17) 0.0487(18) 0.0423(16) -0.0018(13) 0.0155(13) 0.0049(13)
C39 0.0308(15) 0.0465(17) 0.0364(15) -0.0003(13) 0.0079(12) 0.0046(13)
C40 0.0310(15) 0.0442(17) 0.0328(14) -0.0035(12) 0.0089(12) -0.0036(12)
C41 0.0414(17) 0.0430(16) 0.0320(14) -0.0046(13) 0.0140(13) -0.0025(12)
C42 0.0430(17) 0.0415(16) 0.0366(15) 0.0005(13) 0.0137(13) -0.0021(12)
C43 0.0485(19) 0.0504(19) 0.0394(16) 0.0083(15) 0.0122(14) 0.0045(14)
C44 0.079(3) 0.045(2) 0.0504(19) 0.0027(18) 0.0186(19) 0.0122(15)
C45 0.083(3) 0.047(2) 0.054(2) -0.0229(19) 0.016(2) 0.0065(16)
C46 0.057(2) 0.056(2) 0.0423(17) -0.0163(17) 0.0147(15) 0.0025(15)
C47 0.0332(15) 0.0391(15) 0.0316(14) -0.0000(12) 0.0089(12) -0.0040(11)
C48 0.0348(15) 0.0485(17) 0.0368(15) 0.0041(13) 0.0099(12) -0.0017(13)
C49 0.0416(17) 0.0522(19) 0.0384(16) 0.0095(14) 0.0103(13) 0.0004(13)
C50 0.049(2) 0.068(2) 0.0468(18) 0.0168(17) 0.0062(15) -0.0001(16)
C51 0.0437(18) 0.0444(17) 0.0454(17) 0.0115(14) 0.0117(14) 0.0052(14)
C52 0.059(2) 0.050(2) 0.071(2) 0.0121(17) 0.0223(18) 0.0093(17)
C53 0.058(2) 0.048(2) 0.111(3) 0.0044(19) 0.020(2) 0.020(2)
C54 0.067(3) 0.051(2) 0.083(3) 0.010(2) -0.008(2) 0.000(2)
C55 0.069(3) 0.055(2) 0.057(2) 0.015(2) -0.0039(19) -0.0031(17)
C56 0.055(2) 0.0485(19) 0.0425(17) 0.0104(16) 0.0058(15) -0.0017(14)
C57 0.0272(14) 0.0384(16) 0.0378(14) -0.0050(12) 0.0068(11) -0.0022(12)
C58 0.0392(16) 0.0500(18) 0.0365(15) -0.0007(14) 0.0102(13) -0.0040(13)
C59 0.0479(19) 0.069(2) 0.0379(16) 0.0001(16) 0.0096(14) 0.0036(15)
C60 0.047(2) 0.065(2) 0.0503(19) -0.0070(17) 0.0061(15) 0.0191(17)
C61 0.058(2) 0.0461(19) 0.059(2) -0.0063(16) 0.0049(17) 0.0079(16)
C62 0.0517(19) 0.0417(18) 0.0443(16) -0.0066(14) 0.0052(14) -0.0054(14)
C63 0.0288(14) 0.0377(15) 0.0295(13) 0.0024(12) 0.0028(11) 0.0027(11)
C64 0.0300(14) 0.0433(16) 0.0309(14) 0.0057(12) 0.0039(11) 0.0023(12)
C65 0.0361(15) 0.0447(17) 0.0341(14) -0.0005(13) 0.0091(12) -0.0010(12)
C66 0.0496(19) 0.0520(19) 0.0340(15) -0.0002(15) 0.0093(14) -0.0043(13)
C67 0.053(2) 0.068(2) 0.0396(17) 0.0007(17) 0.0202(15) 0.0027(16)
C68 0.0429(19) 0.080(3) 0.0480(19) -0.0150(18) 0.0210(15) 0.0004(17)
C69 0.0367(16) 0.066(2) 0.0393(16) -0.0083(15) 0.0087(13) -0.0019(15)
C70 0.0254(13) 0.0281(13) 0.0330(14) -0.0003(11) 0.0059(11) -0.0006(10)
C71 0.0330(15) 0.0337(14) 0.0356(14) 0.0010(12) 0.0110(12) 0.0022(11)
C72 0.0382(16) 0.0332(15) 0.0342(14) -0.0006(12) 0.0131(12) -0.0001(11)
C73 0.055(2) 0.0505(19) 0.0473(17) 0.0049(15) 0.0243(15) 0.0133(15)
C74 0.0337(15) 0.0348(15) 0.0337(14) -0.0054(12) 0.0155(12) -0.0022(11)
C75 0.0420(18) 0.0431(17) 0.0517(18) -0.0083(14) 0.0213(14) -0.0132(14)
C76 0.0393(19) 0.071(2) 0.0527(19) -0.0160(17) 0.0140(15) -0.0206(17)
C77 0.0339(17) 0.076(2) 0.0424(17) -0.0041(16) 0.0108(14) -0.0012(16)
C78 0.0363(16) 0.0508(18) 0.0442(16) 0.0019(14) 0.0157(13) 0.0063(14)
C79 0.0368(16) 0.0364(16) 0.0381(15) -0.0033(12) 0.0124(12) -0.0021(12)
C80 0.0309(14) 0.0304(14) 0.0350(14) -0.0008(11) 0.0105(11) 0.0008(11)
C81 0.0443(17) 0.0433(17) 0.0389(16) 0.0125(14) 0.0124(13) 0.0045(13)
C82 0.067(2) 0.053(2) 0.0431(17) 0.0176(17) 0.0277(16) 0.0076(14)
C83 0.055(2) 0.0466(18) 0.059(2) 0.0086(15) 0.0354(17) 0.0044(15)
C84 0.0331(16) 0.0465(18) 0.063(2) 0.0002(13) 0.0189(14) -0.0043(15)
C85 0.0293(15) 0.0432(17) 0.0419(16) -0.0004(12) 0.0098(12) -0.0029(13)
C86 0.0235(13) 0.0358(14) 0.0293(13) -0.0003(11) 0.0038(10) 0.0019(11)
C87 0.0303(15) 0.0320(14) 0.0392(15) 0.0014(12) 0.0016(12) -0.0015(12)
C88 0.0405(17) 0.0315(15) 0.0551(18) -0.0023(13) 0.0014(14) 0.0017(13)
C89 0.056(2) 0.0294(17) 0.079(2) -0.0034(15) -0.0045(18) 0.0016(16)
C90 0.058(2) 0.039(2) 0.085(3) 0.0022(17) -0.0042(19) -0.0186(19)
C91 0.059(2) 0.053(2) 0.055(2) -0.0005(17) 0.0000(17) -0.0224(17)
C92 0.0490(19) 0.0427(18) 0.0423(16) 0.0029(14) 0.0011(14) -0.0074(14)

loop_
_atom_type_symbol
_atom_type_description
_atom_type_scat_dispersion_real
_atom_type_scat_dispersion_imag
_atom_type_scat_source
C C 0.0033 0.0016
;
International Tables for Crystallography
(Vol. C, Tables 4.2.6.8 and 6.1.1.4)
;
H H 0.0000 0.0000
;
International Tables for Crystallography
(Vol. C, Table 6.1.1.4)
;
F F 0.0171 0.0103
;
International Tables for Crystallography
(Vol. C, Tables 4.2.6.8 and 6.1.1.4)
;
N N 0.0061 0.0033
;
International Tables for Crystallography
(Vol. C, Tables 4.2.6.8 and 6.1.1.4)
;
O O 0.0106 0.0060
;
International Tables for Crystallography
(Vol. C, Tables 4.2.6.8 and 6.1.1.4)
;

loop_
_geom_angle_atom_site_label_1
_geom_angle_atom_site_label_2
_geom_angle_atom_site_label_3
_geom_angle
_geom_angle_publ_flag
C1 N1 C17 122.6(2) yes
C24 N2 C40 121.4(2) yes
C47 N3 C63 120.6(2) yes
C70 N4 C86 121.21(19) yes
N1 C1 C2 108.7(2) yes
N1 C1 C11 112.4(2) yes
C2 C1 C11 111.4(2) yes
C1 C2 C3 115.2(2) yes
C2 C3 C4 110.1(3) yes
C2 C3 C5 114.1(2) yes
C4 C3 C5 110.5(3) yes
C3 C5 C6 121.9(4) yes
C3 C5 C10 120.7(3) yes
C6 C5 C10 117.4(4) yes
C5 C6 C7 120.4(6) yes
C6 C7 C8 119.4(7) yes
C7 C8 C9 119.5(7) yes
C8 C9 C10 121.2(7) yes
C5 C10 C9 122.1(5) yes
C1 C11 C12 119.5(3) yes
C1 C11 C16 121.9(2) yes
C12 C11 C16 118.6(3) yes
C11 C12 C13 120.4(3) yes
C12 C13 C14 120.6(3) yes
C13 C14 C15 119.4(3) yes
C14 C15 C16 120.2(3) yes
C11 C16 C15 120.9(3) yes
O1 C17 N1 123.3(3) yes
O1 C17 C18 118.8(2) yes
N1 C17 C18 118.0(2) yes
C17 C18 C19 122.8(3) yes
C17 C18 C23 116.7(2) yes
C19 C18 C23 120.5(3) yes
C18 C19 C20 117.6(3) yes
F1 C20 C19 118.3(3) yes
F1 C20 C21 118.1(3) yes
C19 C20 C21 123.6(3) yes
C20 C21 C22 116.3(3) yes
F2 C22 C21 118.1(3) yes
F2 C22 C23 118.4(3) yes
C21 C22 C23 123.5(3) yes
C18 C23 C22 118.6(3) yes
N2 C24 C25 109.6(2) yes
N2 C24 C34 111.3(2) yes
C25 C24 C34 113.3(2) yes
C24 C25 C26 114.4(2) yes
C25 C26 C27 109.9(3) yes
C25 C26 C28 112.7(2) yes
C27 C26 C28 111.5(3) yes
C26 C28 C29 121.7(3) yes
C26 C28 C33 121.4(3) yes
C29 C28 C33 116.9(3) yes
C28 C29 C30 121.3(4) yes
C29 C30 C31 120.4(4) yes
C30 C31 C32 119.5(4) yes
C31 C32 C33 120.1(3) yes
C28 C33 C32 121.8(3) yes
C24 C34 C35 120.5(3) yes
C24 C34 C39 121.2(2) yes
C35 C34 C39 118.3(3) yes
C34 C35 C36 121.2(3) yes
C35 C36 C37 119.8(3) yes
C36 C37 C38 119.8(3) yes
C37 C38 C39 120.2(3) yes
C34 C39 C38 120.7(2) yes
O2 C40 N2 122.1(2) yes
O2 C40 C41 120.3(2) yes
N2 C40 C41 117.5(2) yes
C40 C41 C42 122.4(3) yes
C40 C41 C46 118.2(2) yes
C42 C41 C46 119.2(3) yes
C41 C42 C43 118.7(3) yes
F3 C43 C42 118.4(3) yes
F3 C43 C44 118.4(3) yes
C42 C43 C44 123.2(3) yes
C43 C44 C45 116.9(3) yes
F4 C45 C44 119.1(3) yes
F4 C45 C46 117.7(3) yes
C44 C45 C46 123.2(3) yes
C41 C46 C45 118.8(3) yes
N3 C47 C48 108.7(2) yes
N3 C47 C57 114.8(2) yes
C48 C47 C57 112.1(2) yes
C47 C48 C49 113.4(2) yes
C48 C49 C50 110.4(3) yes
C48 C49 C51 110.0(2) yes
C50 C49 C51 113.3(3) yes
C49 C51 C52 121.0(3) yes
C49 C51 C56 121.0(3) yes
C52 C51 C56 117.8(3) yes
C51 C52 C53 120.7(4) yes
C52 C53 C54 119.2(4) yes
C53 C54 C55 120.5(4) yes
C54 C55 C56 120.3(4) yes
C51 C56 C55 121.4(3) yes
C47 C57 C58 117.2(3) yes
C47 C57 C62 124.8(3) yes
C58 C57 C62 118.0(3) yes
C57 C58 C59 121.4(3) yes
C58 C59 C60 119.3(3) yes
C59 C60 C61 120.4(3) yes
C60 C61 C62 120.4(3) yes
C57 C62 C61 120.5(3) yes
O3 C63 N3 121.9(3) yes
O3 C63 C64 119.5(2) yes
N3 C63 C64 118.6(2) yes
C63 C64 C65 123.3(3) yes
C63 C64 C69 116.8(2) yes
C65 C64 C69 119.8(3) yes
C64 C65 C66 118.2(3) yes
F5 C66 C65 118.5(3) yes
F5 C66 C67 118.2(3) yes
C65 C66 C67 123.4(3) yes
C66 C67 C68 116.5(3) yes
F6 C68 C67 118.3(3) yes
F6 C68 C69 118.4(3) yes
C67 C68 C69 123.2(3) yes
C64 C69 C68 118.9(3) yes
N4 C70 C71 109.7(2) yes
N4 C70 C80 111.8(2) yes
C71 C70 C80 113.2(2) yes
C70 C71 C72 115.5(2) yes
C71 C72 C73 109.3(2) yes
C71 C72 C74 111.3(2) yes
C73 C72 C74 113.2(2) yes
C72 C74 C75 122.3(2) yes
C72 C74 C79 120.2(2) yes
C75 C74 C79 117.5(2) yes
C74 C75 C76 120.9(3) yes
C75 C76 C77 120.5(3) yes
C76 C77 C78 119.9(3) yes
C77 C78 C79 119.4(3) yes
C74 C79 C78 121.8(3) yes
C70 C80 C81 120.3(2) yes
C70 C80 C85 121.7(2) yes
C81 C80 C85 117.9(3) yes
C80 C81 C82 121.3(3) yes
C81 C82 C83 120.0(3) yes
C82 C83 C84 119.8(3) yes
C83 C84 C85 120.0(3) yes
C80 C85 C84 121.0(3) yes
O4 C86 N4 122.0(2) yes
O4 C86 C87 119.6(2) yes
N4 C86 C87 118.4(2) yes
C86 C87 C88 117.7(2) yes
C86 C87 C92 122.7(3) yes
C88 C87 C92 119.5(3) yes
C87 C88 C89 118.8(3) yes
F7 C89 C88 118.2(3) yes
F7 C89 C90 118.4(3) yes
C88 C89 C90 123.4(3) yes
C89 C90 C91 116.2(3) yes
F8 C91 C90 118.0(3) yes
F8 C91 C92 118.3(3) yes
C90 C91 C92 123.7(3) yes
C87 C92 C91 118.3(3) yes
C1 N1 H1 118.713 no
C17 N1 H1 118.710 no
C24 N2 H2 119.291 no
C40 N2 H2 119.288 no
C47 N3 H3 119.710 no
C63 N3 H3 119.708 no
C70 N4 H4 119.391 no
C86 N4 H4 119.394 no
N1 C1 H1A 108.095 no
C2 C1 H1A 108.089 no
C11 C1 H1A 108.076 no
C1 C2 H2A 108.473 no
C1 C2 H2B 108.475 no
C3 C2 H2A 108.467 no
C3 C2 H2B 108.472 no
H2A C2 H2B 107.493 no
C2 C3 H3A 107.271 no
C4 C3 H3A 107.278 no
C5 C3 H3A 107.291 no
C3 C4 H4A 109.475 no
C3 C4 H4B 109.464 no
C3 C4 H4C 109.477 no
H4A C4 H4B 109.471 no
H4A C4 H4C 109.472 no
H4B C4 H4C 109.467 no
C5 C6 H6 119.777 no
C7 C6 H6 119.782 no
C6 C7 H7 120.299 no
C8 C7 H7 120.289 no
C7 C8 H8 120.274 no
C9 C8 H8 120.275 no
C8 C9 H9 119.408 no
C10 C9 H9 119.402 no
C5 C10 H10 118.959 no
C9 C10 H10 118.965 no
C11 C12 H12 119.812 no
C13 C12 H12 119.819 no
C12 C13 H13 119.704 no
C14 C13 H13 119.685 no
C13 C14 H14 120.301 no
C15 C14 H14 120.304 no
C14 C15 H15 119.932 no
C16 C15 H15 119.915 no
C11 C16 H16 119.539 no
C15 C16 H16 119.561 no
C18 C19 H19 121.201 no
C20 C19 H19 121.200 no
C20 C21 H21 121.859 no
C22 C21 H21 121.870 no
C18 C23 H23 120.710 no
C22 C23 H23 120.732 no
N2 C24 H24 107.476 no
C25 C24 H24 107.479 no
C34 C24 H24 107.485 no
C24 C25 H25A 108.679 no
C24 C25 H25B 108.673 no
C26 C25 H25A 108.672 no
C26 C25 H25B 108.674 no
H25A C25 H25B 107.589 no
C25 C26 H26 107.505 no
C27 C26 H26 107.500 no
C28 C26 H26 107.504 no
C26 C27 H27A 109.470 no
C26 C27 H27B 109.463 no
C26 C27 H27C 109.464 no
H27A C27 H27B 109.485 no
H27A C27 H27C 109.476 no
H27B C27 H27C 109.469 no
C28 C29 H29 119.363 no
C30 C29 H29 119.346 no
C29 C30 H30 119.781 no
C31 C30 H30 119.780 no
C30 C31 H31 120.236 no
C32 C31 H31 120.225 no
C31 C32 H32 119.974 no
C33 C32 H32 119.968 no
C28 C33 H33 119.096 no
C32 C33 H33 119.092 no
C34 C35 H35 119.413 no
C36 C35 H35 119.412 no
C35 C36 H36 120.089 no
C37 C36 H36 120.098 no
C36 C37 H37 120.071 no
C38 C37 H37 120.081 no
C37 C38 H38 119.915 no
C39 C38 H38 119.925 no
C34 C39 H39 119.670 no
C38 C39 H39 119.678 no
C41 C42 H42 120.648 no
C43 C42 H42 120.644 no
C43 C44 H44 121.563 no
C45 C44 H44 121.571 no
C41 C46 H46 120.588 no
C45 C46 H46 120.576 no
N3 C47 H47 106.923 no
C48 C47 H47 106.917 no
C57 C47 H47 106.926 no
C47 C48 H48A 108.887 no
C47 C48 H48B 108.874 no
C49 C48 H48A 108.886 no
C49 C48 H48B 108.885 no
H48A C48 H48B 107.720 no
C48 C49 H49 107.661 no
C50 C49 H49 107.666 no
C51 C49 H49 107.672 no
C49 C50 H50A 109.463 no
C49 C50 H50B 109.461 no
C49 C50 H50C 109.478 no
H50A C50 H50B 109.478 no
H50A C50 H50C 109.478 no
H50B C50 H50C 109.469 no
C51 C52 H52 119.630 no
C53 C52 H52 119.633 no
C52 C53 H53 120.398 no
C54 C53 H53 120.403 no
C53 C54 H54 119.736 no
C55 C54 H54 119.736 no
C54 C55 H55 119.859 no
C56 C55 H55 119.852 no
C51 C56 H56 119.299 no
C55 C56 H56 119.289 no
C57 C58 H58 119.299 no
C59 C58 H58 119.282 no
C58 C59 H59 120.335 no
C60 C59 H59 120.326 no
C59 C60 H60 119.819 no
C61 C60 H60 119.809 no
C60 C61 H61 119.821 no
C62 C61 H61 119.821 no
C57 C62 H62 119.746 no
C61 C62 H62 119.750 no
C64 C65 H65 120.885 no
C66 C65 H65 120.874 no
C66 C67 H67 121.745 no
C68 C67 H67 121.770 no
C64 C69 H69 120.576 no
C68 C69 H69 120.569 no
N4 C70 H70 107.294 no
C71 C70 H70 107.291 no
C80 C70 H70 107.302 no
C70 C71 H71A 108.421 no
C70 C71 H71B 108.416 no
C72 C71 H71A 108.409 no
C72 C71 H71B 108.413 no
H71A C71 H71B 107.461 no
C71 C72 H72 107.611 no
C73 C72 H72 107.600 no
C74 C72 H72 107.601 no
C72 C73 H73A 109.464 no
C72 C73 H73B 109.489 no
C72 C73 H73C 109.468 no
H73A C73 H73B 109.466 no
H73A C73 H73C 109.468 no
H73B C73 H73C 109.472 no
C74 C75 H75 119.530 no
C76 C75 H75 119.541 no
C75 C76 H76 119.763 no
C77 C76 H76 119.755 no
C76 C77 H77 120.051 no
C78 C77 H77 120.064 no
C77 C78 H78 120.320 no
C79 C78 H78 120.325 no
C74 C79 H79 119.077 no
C78 C79 H79 119.093 no
C80 C81 H81 119.363 no
C82 C81 H81 119.358 no
C81 C82 H82 120.027 no
C83 C82 H82 120.023 no
C82 C83 H83 120.081 no
C84 C83 H83 120.086 no
C83 C84 H84 120.010 no
C85 C84 H84 120.000 no
C80 C85 H85 119.489 no
C84 C85 H85 119.501 no
C87 C88 H88 120.618 no
C89 C88 H88 120.612 no
C89 C90 H90 121.880 no
C91 C90 H90 121.880 no
C87 C92 H92 120.857 no
C91 C92 H92 120.855 no

loop_
_geom_bond_atom_site_label_1
_geom_bond_atom_site_label_2
_geom_bond_distance
_geom_bond_publ_flag
F1 C20 1.352(4) yes
F2 C22 1.361(4) yes
F3 C43 1.360(3) yes
F4 C45 1.349(4) yes
F5 C66 1.354(3) yes
F6 C68 1.358(4) yes
F7 C89 1.367(4) yes
F8 C91 1.360(4) yes
O1 C17 1.247(3) yes
O2 C40 1.240(3) yes
O3 C63 1.242(3) yes
O4 C86 1.249(3) yes
N1 C1 1.469(4) yes
N1 C17 1.325(3) yes
N2 C24 1.467(4) yes
N2 C40 1.338(4) yes
N3 C47 1.473(4) yes
N3 C63 1.337(4) yes
N4 C70 1.469(3) yes
N4 C86 1.332(3) yes
C1 C2 1.532(4) yes
C1 C11 1.517(4) yes
C2 C3 1.530(4) yes
C3 C4 1.527(4) yes
C3 C5 1.509(4) yes
C5 C6 1.368(6) yes
C5 C10 1.386(6) yes
C6 C7 1.409(9) yes
C7 C8 1.390(17) yes
C8 C9 1.332(12) yes
C9 C10 1.359(8) yes
C11 C12 1.384(4) yes
C11 C16 1.380(4) yes
C12 C13 1.394(5) yes
C13 C14 1.371(5) yes
C14 C15 1.377(5) yes
C15 C16 1.392(4) yes
C17 C18 1.497(4) yes
C18 C19 1.395(4) yes
C18 C23 1.388(4) yes
C19 C20 1.376(5) yes
C20 C21 1.382(5) yes
C21 C22 1.368(5) yes
C22 C23 1.368(5) yes
C24 C25 1.530(4) yes
C24 C34 1.513(4) yes
C25 C26 1.538(4) yes
C26 C27 1.531(5) yes
C26 C28 1.517(4) yes
C28 C29 1.388(5) yes
C28 C33 1.390(4) yes
C29 C30 1.392(6) yes
C30 C31 1.363(6) yes
C31 C32 1.375(6) yes
C32 C33 1.382(5) yes
C34 C35 1.384(4) yes
C34 C39 1.400(4) yes
C35 C36 1.389(5) yes
C36 C37 1.377(5) yes
C37 C38 1.391(4) yes
C38 C39 1.378(4) yes
C40 C41 1.485(4) yes
C41 C42 1.396(4) yes
C41 C46 1.393(4) yes
C42 C43 1.370(4) yes
C43 C44 1.374(5) yes
C44 C45 1.358(5) yes
C45 C46 1.376(5) yes
C47 C48 1.531(4) yes
C47 C57 1.514(4) yes
C48 C49 1.541(4) yes
C49 C50 1.533(4) yes
C49 C51 1.513(4) yes
C51 C52 1.387(5) yes
C51 C56 1.393(5) yes
C52 C53 1.413(5) yes
C53 C54 1.379(7) yes
C54 C55 1.361(6) yes
C55 C56 1.383(5) yes
C57 C58 1.393(4) yes
C57 C62 1.386(4) yes
C58 C59 1.388(4) yes
C59 C60 1.372(5) yes
C60 C61 1.372(5) yes
C61 C62 1.389(5) yes
C63 C64 1.501(4) yes
C64 C65 1.391(4) yes
C64 C69 1.389(4) yes
C65 C66 1.380(4) yes
C66 C67 1.371(5) yes
C67 C68 1.371(5) yes
C68 C69 1.371(5) yes
C70 C71 1.527(4) yes
C70 C80 1.522(4) yes
C71 C72 1.543(4) yes
C72 C73 1.530(4) yes
C72 C74 1.515(4) yes
C74 C75 1.394(4) yes
C74 C79 1.389(4) yes
C75 C76 1.385(4) yes
C76 C77 1.376(5) yes
C77 C78 1.380(4) yes
C78 C79 1.390(4) yes
C80 C81 1.385(4) yes
C80 C85 1.389(4) yes
C81 C82 1.390(5) yes
C82 C83 1.376(5) yes
C83 C84 1.376(5) yes
C84 C85 1.393(5) yes
C86 C87 1.494(4) yes
C87 C88 1.393(4) yes
C87 C92 1.399(4) yes
C88 C89 1.371(4) yes
C89 C90 1.371(6) yes
C90 C91 1.373(5) yes
C91 C92 1.371(5) yes
N1 H1 0.880 no
N2 H2 0.880 no
N3 H3 0.880 no
N4 H4 0.880 no
C1 H1A 1.000 no
C2 H2A 0.990 no
C2 H2B 0.990 no
C3 H3A 1.000 no
C4 H4A 0.980 no
C4 H4B 0.980 no
C4 H4C 0.980 no
C6 H6 0.950 no
C7 H7 0.950 no
C8 H8 0.950 no
C9 H9 0.950 no
C10 H10 0.950 no
C12 H12 0.950 no
C13 H13 0.950 no
C14 H14 0.950 no
C15 H15 0.950 no
C16 H16 0.950 no
C19 H19 0.950 no
C21 H21 0.950 no
C23 H23 0.950 no
C24 H24 1.000 no
C25 H25A 0.990 no
C25 H25B 0.990 no
C26 H26 1.000 no
C27 H27A 0.980 no
C27 H27B 0.980 no
C27 H27C 0.980 no
C29 H29 0.950 no
C30 H30 0.950 no
C31 H31 0.950 no
C32 H32 0.950 no
C33 H33 0.950 no
C35 H35 0.950 no
C36 H36 0.950 no
C37 H37 0.950 no
C38 H38 0.950 no
C39 H39 0.950 no
C42 H42 0.950 no
C44 H44 0.950 no
C46 H46 0.950 no
C47 H47 1.000 no
C48 H48A 0.990 no
C48 H48B 0.990 no
C49 H49 1.000 no
C50 H50A 0.980 no
C50 H50B 0.980 no
C50 H50C 0.980 no
C52 H52 0.950 no
C53 H53 0.950 no
C54 H54 0.950 no
C55 H55 0.950 no
C56 H56 0.950 no
C58 H58 0.950 no
C59 H59 0.950 no
C60 H60 0.950 no
C61 H61 0.950 no
C62 H62 0.950 no
C65 H65 0.950 no
C67 H67 0.950 no
C69 H69 0.950 no
C70 H70 1.000 no
C71 H71A 0.990 no
C71 H71B 0.990 no
C72 H72 1.000 no
C73 H73A 0.980 no
C73 H73B 0.980 no
C73 H73C 0.980 no
C75 H75 0.950 no
C76 H76 0.950 no
C77 H77 0.950 no
C78 H78 0.950 no
C79 H79 0.950 no
C81 H81 0.950 no
C82 H82 0.950 no
C83 H83 0.950 no
C84 H84 0.950 no
C85 H85 0.950 no
C88 H88 0.950 no
C90 H90 0.950 no
C92 H92 0.950 no

loop_
_geom_contact_atom_site_label_1
_geom_contact_atom_site_label_2
_geom_contact_distance
_geom_contact_publ_flag
_geom_contact_site_symmetry_2
F1 C22 3.570(4) no .
F2 C20 3.581(4) no .
F3 C45 3.569(4) no .
F4 C43 3.566(4) no .
F5 C68 3.567(4) no .
F6 C66 3.573(4) no .
F7 C91 3.582(4) no .
F8 C89 3.572(4) no .
O1 C1 2.807(3) no .
O1 C19 3.571(3) no .
O1 C23 2.809(4) no .
O2 C24 2.771(3) no .
O2 C34 3.314(4) no .
O2 C35 3.482(4) no .
O2 C42 3.582(3) no .
O2 C46 2.827(4) no .
O3 C47 2.760(3) no .
O3 C57 3.344(4) no .
O3 C69 2.764(4) no .
O4 C70 2.763(3) no .
O4 C80 3.260(3) no .
O4 C81 3.200(4) no .
O4 C88 2.805(3) no .
N1 C3 2.991(4) no .
N1 C16 2.931(4) no .
N1 C19 2.971(4) no .
N1 C23 3.579(4) no .
N2 C26 2.922(4) no .
N2 C28 3.294(4) no .
N2 C35 3.485(4) no .
N2 C39 3.102(4) no .
N2 C42 2.916(4) no .
N3 C49 3.028(4) no .
N3 C51 3.591(4) no .
N3 C62 2.998(4) no .
N3 C65 2.927(4) no .
N4 C72 3.006(4) no .
N4 C74 3.445(4) no .
N4 C79 3.554(4) no .
N4 C81 3.371(4) no .
N4 C85 3.256(4) no .
N4 C92 2.933(4) no .
C1 C5 3.171(4) no .
C2 C10 3.149(5) no .
C2 C12 3.355(4) no .
C2 C16 3.304(4) no .
C2 C17 3.527(4) no .
C4 C6 3.526(5) no .
C4 C10 3.069(5) no .
C5 C8 2.785(9) no .
C6 C9 2.738(9) no .
C7 C10 2.719(9) no .
C11 C14 2.792(5) no .
C11 C17 3.446(4) no .
C12 C15 2.757(5) no .
C13 C16 2.749(5) no .
C18 C21 2.788(5) no .
C19 C22 2.750(5) no .
C20 C23 2.737(5) no .
C24 C28 2.978(5) no .
C24 C33 3.300(4) no .
C25 C33 3.023(4) no .
C25 C39 3.118(4) no .
C27 C29 3.482(5) no .
C27 C33 3.251(4) no .
C28 C31 2.804(5) no .
C29 C32 2.747(5) no .
C30 C33 2.740(6) no .
C34 C37 2.790(5) no .
C34 C40 3.225(4) no .
C35 C38 2.760(4) no .
C36 C39 2.768(4) no .
C41 C44 2.793(5) no .
C42 C45 2.738(5) no .
C43 C46 2.734(4) no .
C47 C51 2.968(4) no .
C47 C52 3.453(4) no .
C48 C52 3.485(5) no .
C48 C56 3.134(4) no .
C48 C58 3.254(4) no .
C48 C62 3.449(4) no .
C50 C56 3.095(4) no .
C51 C54 2.795(5) no .
C52 C55 2.761(6) no .
C53 C56 2.759(6) no .
C57 C60 2.786(4) no .
C57 C63 3.299(4) no .
C58 C61 2.746(5) no .
C59 C62 2.767(5) no .
C64 C67 2.793(4) no .
C65 C68 2.742(5) no .
C66 C69 2.734(4) no .
C70 C74 2.987(4) no .
C70 C75 3.568(4) no .
C70 C79 3.590(4) no .
C71 C75 3.142(4) no .
C71 C79 3.547(4) no .
C71 C85 3.014(4) no .
C73 C75 3.151(4) no .
C74 C77 2.799(4) no .
C75 C78 2.766(5) no .
C76 C79 2.747(4) no .
C80 C83 2.796(5) no .
C80 C86 3.198(4) no .
C81 C84 2.755(4) no .
C82 C85 2.757(4) no .
C87 C90 2.798(4) no .
C88 C91 2.735(5) no .
C89 C92 2.742(5) no .
F1 F5 3.371(3) no 1_655
F1 C12 3.474(4) no 1_655
F1 C13 3.488(5) no 1_655
F1 C59 3.414(4) no 1_656
F1 C82 3.534(4) no 1_656
F2 F4 2.784(3) no 2_756
F2 C37 3.194(4) no 1_655
F2 C38 3.248(4) no 1_655
F3 F6 3.151(3) no 1_655
F3 C19 3.353(4) no .
F3 C67 3.449(4) no 1_655
F3 C81 3.581(3) no 1_656
F3 C82 3.331(4) no 1_656
F4 F2 2.784(3) no 2_746
F4 C9 3.363(7) no 2_646
F4 C22 3.558(4) no 2_746
F5 F1 3.371(3) no 1_455
F5 C12 3.443(4) no .
F5 C13 3.589(4) no .
F5 C20 3.524(4) no 1_455
F5 C21 3.310(4) no 1_455
F5 C37 3.493(4) no .
F5 C38 3.556(4) no .
F6 F3 3.151(3) no 1_455
F6 C42 3.513(4) no 1_455
F6 C43 3.163(4) no 1_455
F8 C30 3.590(6) no 1_455
O1 N2 2.817(3) no .
O1 C24 3.480(3) no .
O1 C25 3.275(3) no .
O1 C26 3.569(4) no .
O2 N3 2.880(3) no .
O2 C48 3.325(4) no .
O2 C49 3.484(4) no .
O2 C65 3.208(4) no .
O3 N4 2.902(3) no .
O3 C71 3.296(3) no .
O3 C72 3.285(3) no .
O3 C92 3.319(4) no .
O4 N1 2.826(3) no 1_454
O4 C16 3.526(3) no 1_454
O4 C19 3.297(4) no 1_454
N1 O4 2.826(3) no 1_656
N2 O1 2.817(3) no .
N3 O2 2.880(3) no .
N4 O3 2.902(3) no .
C4 C32 3.585(5) no 1_556
C9 F4 3.363(7) no 2_656
C12 F1 3.474(4) no 1_455
C12 F5 3.443(4) no .
C13 F1 3.488(5) no 1_455
C13 F5 3.589(4) no .
C14 C45 3.599(6) no .
C15 C44 3.543(6) no .
C15 C76 3.532(5) no 1_656
C15 C77 3.556(5) no 1_656
C16 O4 3.526(3) no 1_656
C19 F3 3.353(4) no .
C19 O4 3.297(4) no 1_656
C20 F5 3.524(4) no 1_655
C21 F5 3.310(4) no 1_655
C22 F4 3.558(4) no 2_756
C24 O1 3.480(3) no .
C25 O1 3.275(3) no .
C26 O1 3.569(4) no .
C30 F8 3.590(6) no 1_655
C32 C4 3.585(5) no 1_554
C37 F2 3.194(4) no 1_455
C37 F5 3.493(4) no .
C38 F2 3.248(4) no 1_455
C38 F5 3.556(4) no .
C42 F6 3.513(4) no 1_655
C43 F6 3.163(4) no 1_655
C44 C15 3.543(6) no .
C45 C14 3.599(6) no .
C48 O2 3.325(4) no .
C49 O2 3.484(4) no .
C53 C61 3.576(5) no 2_645
C54 C61 3.461(5) no 2_645
C58 C85 3.551(4) no .
C59 F1 3.414(4) no 1_454
C60 C88 3.481(5) no .
C61 C53 3.576(5) no 2_655
C61 C54 3.461(5) no 2_655
C61 C88 3.535(4) no .
C61 C89 3.521(5) no .
C62 C92 3.520(5) no .
C65 O2 3.208(4) no .
C67 F3 3.449(4) no 1_455
C71 O3 3.296(3) no .
C72 O3 3.285(3) no .
C76 C15 3.532(5) no 1_454
C77 C15 3.556(5) no 1_454
C81 F3 3.581(3) no 1_454
C82 F1 3.534(4) no 1_454
C82 F3 3.331(4) no 1_454
C85 C58 3.551(4) no .
C88 C60 3.481(5) no .
C88 C61 3.535(4) no .
C89 C61 3.521(5) no .
C92 O3 3.319(4) no .
C92 C62 3.520(5) no .
F1 H19 2.5389 no .
F1 H21 2.5501 no .
F2 H21 2.5425 no .
F2 H23 2.5284 no .
F3 H42 2.5310 no .
F3 H44 2.5474 no .
F4 H44 2.5372 no .
F4 H46 2.5151 no .
F5 H65 2.5402 no .
F5 H67 2.5390 no .
F6 H67 2.5453 no .
F6 H69 2.5298 no .
F7 H88 2.5309 no .
F7 H90 2.5527 no .
F8 H90 2.5438 no .
F8 H92 2.5328 no .
O1 H1 3.0335 no .
O1 H1A 2.3909 no .
O1 H6 3.2948 no .
O1 H23 2.5636 no .
O2 H2 3.0315 no .
O2 H24 2.4700 no .
O2 H35 3.2061 no .
O2 H46 2.5938 no .
O3 H3 3.0300 no .
O3 H47 2.4579 no .
O3 H52 3.5887 no .
O3 H69 2.4602 no .
O4 H4 3.0361 no .
O4 H70 2.4842 no .
O4 H81 2.7566 no .
O4 H88 2.5390 no .
N1 H2A 3.2858 no .
N1 H2B 2.6386 no .
N1 H3A 2.5954 no .
N1 H16 2.6545 no .
N1 H19 2.7744 no .
N2 H25A 2.7133 no .
N2 H25B 3.2920 no .
N2 H26 2.6711 no .
N2 H39 3.0012 no .
N2 H42 2.6695 no .
N3 H48A 2.5994 no .
N3 H48B 3.2895 no .
N3 H49 2.6994 no .
N3 H52 3.3680 no .
N3 H62 2.7274 no .
N3 H65 2.6732 no .
N4 H71A 2.6617 no .
N4 H71B 3.2928 no .
N4 H72 2.7395 no .
N4 H79 3.3292 no .
N4 H81 3.4552 no .
N4 H85 3.2580 no .
N4 H92 2.6926 no .
C1 H3A 2.7199 no .
C1 H12 2.6504 no .
C1 H16 2.6899 no .
C2 H1 2.6526 no .
C2 H4A 2.7416 no .
C2 H4B 3.3485 no .
C2 H4C 2.6448 no .
C2 H10 2.9738 no .
C2 H12 3.4243 no .
C2 H16 3.3326 no .
C3 H1 3.2173 no .
C3 H1A 2.7612 no .
C3 H6 2.6760 no .
C3 H10 2.6573 no .
C4 H2A 2.7485 no .
C4 H2B 2.5957 no .
C4 H10 2.9504 no .
C5 H1A 2.8305 no .
C5 H2A 2.7193 no .
C5 H2B 3.3752 no .
C5 H4A 2.6904 no .
C5 H4B 2.6840 no .
C5 H4C 3.3372 no .
C5 H7 3.2650 no .
C5 H9 3.2503 no .
C6 H1A 3.3364 no .
C6 H3A 2.5363 no .
C6 H4B 3.4237 no .
C6 H8 3.2784 no .
C6 H10 3.2109 no .
C7 H9 3.2110 no .
C8 H6 3.2729 no .
C8 H10 3.1900 no .
C9 H7 3.2078 no .
C10 H1A 3.4052 no .
C10 H2A 2.8496 no .
C10 H3A 3.3043 no .
C10 H4A 2.7892 no .
C10 H4B 3.3297 no .
C10 H6 3.2186 no .
C10 H8 3.2021 no .
C11 H1 2.8176 no .
C11 H2A 2.6612 no .
C11 H2B 2.7191 no .
C11 H13 3.2640 no .
C11 H15 3.2648 no .
C12 H1A 2.5656 no .
C12 H2A 3.1110 no .
C12 H14 3.2614 no .
C12 H16 3.2360 no .
C13 H15 3.2313 no .
C14 H12 3.2552 no .
C14 H16 3.2526 no .
C15 H13 3.2306 no .
C16 H1 2.8814 no .
C16 H1A 3.2967 no .
C16 H2A 3.5683 no .
C16 H2B 3.0807 no .
C16 H12 3.2372 no .
C16 H14 3.2593 no .
C17 H1A 2.5046 no .
C17 H3A 3.1544 no .
C17 H6 3.4293 no .
C17 H19 2.7350 no .
C17 H23 2.5987 no .
C18 H1 2.5117 no .
C19 H1 2.6677 no .
C19 H21 3.2879 no .
C19 H23 3.2768 no .
C21 H19 3.2848 no .
C21 H23 3.2612 no .
C23 H19 3.2790 no .
C23 H21 3.2683 no .
C24 H26 2.8383 no .
C24 H33 3.2194 no .
C24 H35 2.6615 no .
C24 H39 2.6938 no .
C25 H2 2.5671 no .
C25 H27A 2.7366 no .
C25 H27B 3.3594 no .
C25 H27C 2.6635 no .
C25 H33 2.7915 no .
C25 H39 2.9592 no .
C26 H2 2.8860 no .
C26 H24 2.7931 no .
C26 H29 2.6917 no .
C26 H33 2.6834 no .
C27 H25A 2.7357 no .
C27 H25B 2.6306 no .
C27 H29 3.5932 no .
C27 H33 3.1993 no .
C28 H2 3.5533 no .
C28 H24 2.6672 no .
C28 H25A 3.3728 no .
C28 H25B 2.8380 no .
C28 H27A 2.7199 no .
C28 H27B 2.7084 no .
C28 H27C 3.3586 no .
C28 H30 3.2749 no .
C28 H32 3.2743 no .
C29 H24 3.5159 no .
C29 H26 2.5699 no .
C29 H27B 3.3310 no .
C29 H31 3.2511 no .
C29 H33 3.2287 no .
C30 H32 3.2244 no .
C31 H29 3.2415 no .
C31 H33 3.2398 no .
C32 H24 3.5098 no .
C32 H30 3.2251 no .
C33 H24 2.6650 no .
C33 H25B 2.8910 no .
C33 H26 3.3111 no .
C33 H27A 3.0125 no .
C33 H27B 3.5619 no .
C33 H29 3.2307 no .
C33 H31 3.2479 no .
C34 H2 2.9566 no .
C34 H25A 2.7012 no .
C34 H25B 2.7465 no .
C34 H36 3.2700 no .
C34 H38 3.2696 no .
C35 H24 2.5282 no .
C35 H25B 3.5743 no .
C35 H37 3.2523 no .
C35 H39 3.2502 no .
C36 H38 3.2514 no .
C37 H35 3.2464 no .
C37 H39 3.2557 no .
C38 H36 3.2547 no .
C39 H2 3.2519 no .
C39 H24 3.3265 no .
C39 H25A 2.7978 no .
C39 H25B 3.3903 no .
C39 H35 3.2509 no .
C39 H37 3.2563 no .
C40 H24 2.5390 no .
C40 H42 2.7128 no .
C40 H46 2.6273 no .
C41 H2 2.5185 no .
C42 H2 2.6308 no .
C42 H29 3.5597 no .
C42 H44 3.2705 no .
C42 H46 3.2690 no .
C44 H42 3.2653 no .
C44 H46 3.2550 no .
C46 H42 3.2690 no .
C46 H44 3.2638 no .
C47 H49 2.7665 no .
C47 H52 3.5463 no .
C47 H58 2.6009 no .
C47 H62 2.7543 no .
C48 H3 2.5739 no .
C48 H50A 2.7328 no .
C48 H50B 3.3689 no .
C48 H50C 2.6896 no .
C48 H56 3.0659 no .
C48 H58 3.2217 no .
C48 H62 3.5596 no .
C49 H3 3.1099 no .
C49 H47 2.6621 no .
C49 H52 2.6808 no .
C49 H56 2.6802 no .
C50 H48A 2.6940 no .
C50 H48B 2.7019 no .
C50 H56 2.8882 no .
C51 H47 2.5087 no .
C51 H48A 3.3486 no .
C51 H48B 2.7378 no .
C51 H50A 2.7517 no .
C51 H50B 2.7390 no .
C51 H50C 3.3749 no .
C51 H53 3.2896 no .
C51 H55 3.2734 no .
C52 H47 2.8105 no .
C52 H49 2.5483 no .
C52 H54 3.2693 no .
C52 H56 3.2399 no .
C53 H47 3.5558 no .
C53 H55 3.2359 no .
C54 H52 3.2635 no .
C54 H56 3.2306 no .
C55 H53 3.2368 no .
C56 H47 3.0870 no .
C56 H48B 2.9032 no .
C56 H49 3.3199 no .
C56 H50A 2.8354 no .
C56 H50B 3.3314 no .
C56 H52 3.2426 no .
C56 H54 3.2365 no .
C57 H3 3.0025 no .
C57 H48A 2.8123 no .
C57 H48B 2.6170 no .
C57 H59 3.2803 no .
C57 H61 3.2643 no .
C58 H47 2.5350 no .
C58 H48B 2.9398 no .
C58 H60 3.2417 no .
C58 H62 3.2450 no .
C59 H61 3.2361 no .
C60 H58 3.2363 no .
C60 H62 3.2487 no .
C61 H59 3.2391 no .
C62 H3 3.2207 no .
C62 H47 3.2867 no .
C62 H48A 3.3548 no .
C62 H58 3.2416 no .
C62 H60 3.2516 no .
C63 H47 2.5129 no .
C63 H49 3.5225 no .
C63 H52 3.3230 no .
C63 H62 3.4944 no .
C63 H65 2.7389 no .
C63 H69 2.6021 no .
C64 H3 2.5623 no .
C65 H3 2.5937 no .
C65 H67 3.2800 no .
C65 H69 3.2666 no .
C67 H65 3.2733 no .
C67 H69 3.2632 no .
C69 H65 3.2681 no .
C69 H67 3.2707 no .
C70 H72 2.8449 no .
C70 H81 2.6635 no .
C70 H85 2.6979 no .
C71 H4 2.5566 no .
C71 H73A 2.7223 no .
C71 H73B 3.3540 no .
C71 H73C 2.6531 no .
C71 H75 3.0511 no .
C71 H85 2.7587 no .
C72 H4 2.9731 no .
C72 H70 2.7615 no .
C72 H75 2.7106 no .
C72 H79 2.6568 no .
C73 H71A 2.7022 no .
C73 H71B 2.6300 no .
C73 H75 2.9866 no .
C74 H70 2.6113 no .
C74 H71A 3.3593 no .
C74 H71B 2.8038 no .
C74 H73A 2.7443 no .
C74 H73B 2.7432 no .
C74 H73C 3.3745 no .
C74 H76 3.2709 no .
C74 H78 3.2823 no .
C75 H70 2.9664 no .
C75 H71B 2.9720 no .
C75 H72 3.3326 no .
C75 H73A 2.8901 no .
C75 H73B 3.4092 no .
C75 H77 3.2538 no .
C75 H79 3.2392 no .
C76 H78 3.2455 no .
C77 H75 3.2494 no .
C77 H79 3.2441 no .
C78 H76 3.2425 no .
C79 H70 3.1270 no .
C79 H72 2.5290 no .
C79 H73B 3.5853 no .
C79 H75 3.2413 no .
C79 H77 3.2515 no .
C80 H4 2.9972 no .
C80 H71A 2.7501 no .
C80 H71B 2.6942 no .
C80 H82 3.2716 no .
C80 H84 3.2748 no .
C81 H70 2.5560 no .
C81 H83 3.2544 no .
C81 H85 3.2371 no .
C82 H84 3.2398 no .
C83 H81 3.2479 no .
C83 H85 3.2513 no .
C84 H82 3.2401 no .
C85 H4 3.4568 no .
C85 H70 3.3079 no .
C85 H71A 2.7615 no .
C85 H71B 3.1085 no .
C85 H81 3.2370 no .
C85 H83 3.2571 no .
C86 H70 2.5459 no .
C86 H79 3.5026 no .
C86 H81 3.4636 no .
C86 H88 2.6205 no .
C86 H92 2.7302 no .
C87 H4 2.5363 no .
C88 H90 3.2735 no .
C88 H92 3.2751 no .
C90 H88 3.2655 no .
C90 H92 3.2714 no .
C92 H4 2.6287 no .
C92 H88 3.2748 no .
C92 H90 3.2777 no .
H1 H1A 2.7921 no .
H1 H2A 3.5634 no .
H1 H2B 2.5208 no .
H1 H3A 2.7265 no .
H1 H16 2.3374 no .
H1 H19 2.3037 no .
H1A H2A 2.3794 no .
H1A H2B 2.8671 no .
H1A H3A 2.9666 no .
H1A H6 3.4933 no .
H1A H10 3.5851 no .
H1A H12 2.3630 no .
H1A H16 3.5829 no .
H2 H24 2.7517 no .
H2 H25A 2.5581 no .
H2 H25B 3.5185 no .
H2 H26 2.3875 no .
H2 H39 2.8893 no .
H2 H42 2.2100 no .
H2A H3A 2.8565 no .
H2A H4A 2.6214 no .
H2A H4C 2.9965 no .
H2A H10 2.4200 no .
H2A H12 3.0639 no .
H2B H3A 2.3905 no .
H2B H4A 2.9105 no .
H2B H4B 3.4859 no .
H2B H4C 2.3551 no .
H2B H16 2.9195 no .
H3 H47 2.7573 no .
H3 H48A 2.4097 no .
H3 H48B 3.4979 no .
H3 H49 2.6334 no .
H3 H62 2.7299 no .
H3 H65 2.0939 no .
H3A H4A 2.8553 no .
H3A H4B 2.3306 no .
H3A H4C 2.3637 no .
H3A H6 2.3249 no .
H3A H10 3.5963 no .
H4 H70 2.7414 no .
H4 H71A 2.4857 no .
H4 H71B 3.5016 no .
H4 H72 2.4860 no .
H4 H79 3.4422 no .
H4 H85 3.2229 no .
H4 H92 2.1997 no .
H4A H10 2.4186 no .
H4B H6 3.5670 no .
H4B H10 3.4022 no .
H6 H7 2.3601 no .
H6 H23 3.4278 no .
H7 H8 2.3478 no .
H8 H9 2.2775 no .
H9 H10 2.2850 no .
H12 H13 2.3375 no .
H13 H14 2.3209 no .
H14 H15 2.3301 no .
H15 H16 2.3342 no .
H16 H19 3.4324 no .
H24 H25A 2.8597 no .
H24 H25B 2.3289 no .
H24 H26 3.2132 no .
H24 H33 2.6492 no .
H24 H35 2.3007 no .
H25A H26 2.3064 no .
H25A H27A 3.0942 no .
H25A H27B 3.5973 no .
H25A H27C 2.5182 no .
H25A H39 2.3832 no .
H25B H26 2.8616 no .
H25B H27A 2.4869 no .
H25B H27B 3.5538 no .
H25B H27C 2.8267 no .
H25B H33 2.3618 no .
H25B H39 3.3994 no .
H26 H27A 2.8607 no .
H26 H27B 2.3448 no .
H26 H27C 2.3634 no .
H26 H29 2.3666 no .
H26 H42 2.9607 no .
H27A H33 2.7463 no .
H27B H29 3.3252 no .
H29 H30 2.3293 no .
H29 H42 3.0067 no .
H30 H31 2.3136 no .
H31 H32 2.3280 no .
H32 H33 2.3185 no .
H35 H36 2.3319 no .
H36 H37 2.3290 no .
H37 H38 2.3410 no .
H38 H39 2.3218 no .
H47 H48A 2.8556 no .
H47 H48B 2.4143 no .
H47 H49 2.9386 no .
H47 H52 3.0625 no .
H47 H56 3.4661 no .
H47 H58 2.3340 no .
H47 H62 3.5936 no .
H48A H49 2.3575 no .
H48A H50A 3.0058 no .
H48A H50B 3.5783 no .
H48A H50C 2.4864 no .
H48A H62 3.2710 no .
H48B H49 2.8729 no .
H48B H50A 2.5415 no .
H48B H50C 2.9528 no .
H48B H56 2.5816 no .
H48B H58 2.7983 no .
H49 H50A 2.8637 no .
H49 H50B 2.3568 no .
H49 H50C 2.3590 no .
H49 H52 2.3331 no .
H50A H56 2.3517 no .
H50B H56 3.2659 no .
H52 H53 2.3641 no .
H53 H54 2.3310 no .
H54 H55 2.3054 no .
H55 H56 2.3205 no .
H58 H59 2.3321 no .
H59 H60 2.3241 no .
H60 H61 2.3163 no .
H61 H62 2.3328 no .
H70 H71A 2.8560 no .
H70 H71B 2.3609 no .
H70 H72 3.1418 no .
H70 H75 3.2273 no .
H70 H79 3.4652 no .
H70 H81 2.3439 no .
H71A H72 2.3202 no .
H71A H73A 3.0484 no .
H71A H73B 3.5721 no .
H71A H73C 2.4779 no .
H71A H85 2.2159 no .
H71B H72 2.8653 no .
H71B H73A 2.4771 no .
H71B H73B 3.5508 no .
H71B H73C 2.8368 no .
H71B H75 2.6007 no .
H71B H85 2.9602 no .
H72 H73A 2.8606 no .
H72 H73B 2.3478 no .
H72 H73C 2.3604 no .
H72 H79 2.2939 no .
H72 H92 3.2233 no .
H73A H75 2.4585 no .
H73B H75 3.3967 no .
H75 H76 2.3246 no .
H76 H77 2.3234 no .
H77 H78 2.3359 no .
H78 H79 2.3313 no .
H79 H92 3.2391 no .
H81 H82 2.3315 no .
H82 H83 2.3275 no .
H83 H84 2.3279 no .
H84 H85 2.3354 no .
F1 H12 3.0208 no 1_655
F1 H13 3.0400 no 1_655
F1 H59 2.5701 no 1_656
F1 H67 3.3046 no 1_655
F1 H82 3.4265 no 1_656
F2 H9 3.2303 no 1_655
F2 H14 3.1951 no 2_756
F2 H15 3.2671 no 2_756
F2 H27B 3.5146 no .
F2 H27C 3.3970 no .
F2 H37 2.5656 no 1_655
F2 H38 2.6742 no 1_655
F2 H44 3.3430 no 2_756
F3 H7 3.4527 no 2_746
F3 H19 2.7982 no .
F3 H67 2.6559 no 1_655
F3 H81 3.0826 no 1_656
F3 H82 2.5781 no 1_656
F4 H8 3.2928 no 2_646
F4 H9 2.5284 no 2_646
F4 H14 3.4237 no .
F4 H50B 3.5772 no .
F5 H12 2.7938 no .
F5 H13 3.0899 no .
F5 H21 3.0342 no 1_455
F6 H7 3.2546 no 2_646
F6 H29 3.5480 no 1_455
F6 H30 3.4899 no 1_455
F6 H50B 3.4720 no 1_455
F6 H50C 3.1359 no 1_455
F7 H3A 3.3525 no 1_454
F7 H50B 2.7686 no 2_655
F8 H36 2.7438 no .
F8 H55 3.4507 no 2_655
F8 H62 3.5911 no .
F8 H75 3.5139 no 2_555
O1 H2 1.9963 no .
O1 H25A 2.6416 no .
O1 H26 2.9160 no .
O1 H39 2.7925 no .
O1 H42 3.0547 no .
O2 H3 2.0433 no .
O2 H48A 2.6782 no .
O2 H49 2.8530 no .
O2 H50C 3.4857 no .
O2 H65 2.3846 no .
O3 H4 2.0492 no .
O3 H71A 2.7478 no .
O3 H72 2.5288 no .
O3 H73C 3.5570 no .
O3 H92 2.5143 no .
O4 H1 1.9583 no 1_454
O4 H2B 2.9357 no 1_454
O4 H16 2.6500 no 1_454
O4 H19 2.6887 no 1_454
N1 H88 3.1291 no 1_656
C2 H78 3.2095 no 1_656
C4 H31 3.1900 no 1_556
C4 H32 2.9251 no 1_556
C7 H39 3.5317 no .
C8 H14 3.2530 no 2_656
C8 H38 3.0864 no .
C9 H21 3.5768 no 1_455
C9 H38 3.1796 no .
C10 H60 3.3218 no 1_556
C13 H8 3.2258 no 2_646
C13 H83 3.3748 no 1_556
C14 H8 3.1035 no 2_646
C14 H77 3.5209 no 1_656
C14 H83 3.2056 no 1_556
C15 H76 3.3896 no 1_656
C15 H77 3.4243 no 1_656
C16 H77 3.5629 no 1_656
C16 H81 3.5970 no 1_656
C17 H2 2.8610 no .
C17 H26 3.5900 no .
C17 H42 3.0376 no .
C17 H88 3.3991 no 1_656
C18 H26 3.5260 no .
C18 H42 3.2737 no .
C18 H88 3.0257 no 1_656
C19 H42 3.4528 no .
C19 H88 3.0773 no 1_656
C20 H59 3.2924 no 1_656
C20 H60 3.5030 no 1_656
C20 H67 3.4018 no 1_655
C21 H38 3.3210 no 1_655
C21 H60 3.4715 no 1_656
C22 H37 3.2755 no 1_655
C22 H38 3.4349 no 1_655
C23 H26 3.2190 no .
C23 H27C 3.3052 no .
C26 H23 3.5699 no .
C27 H15 3.5321 no 2_756
C27 H23 3.3708 no .
C27 H37 3.4006 no 1_655
C27 H71B 3.4346 no 2_655
C27 H75 3.3695 no 2_655
C30 H48A 3.5636 no .
C30 H50C 3.3481 no .
C30 H79 3.5421 no 1_655
C30 H92 3.5860 no 1_655
C31 H4C 3.0809 no 1_554
C31 H48A 3.3619 no .
C31 H79 3.2000 no 1_655
C32 H4A 3.3466 no 1_554
C32 H4B 3.5315 no 1_554
C32 H4C 3.2905 no 1_554
C32 H54 3.4080 no 2_655
C32 H73A 3.4727 no 2_655
C33 H54 3.2795 no 2_655
C33 H71B 2.9838 no 2_655
C34 H65 3.4079 no .
C35 H55 3.0444 no 2_655
C35 H65 2.9212 no .
C35 H84 3.3791 no 2_655
C36 H55 3.1820 no 2_655
C36 H65 3.3281 no .
C36 H76 2.9235 no 2_555
C36 H84 3.5064 no 2_655
C37 H14 3.4770 no 2_656
C37 H27B 3.3348 no 1_455
C37 H76 3.0015 no 2_555
C38 H14 3.2371 no 2_656
C38 H21 3.1423 no 1_455
C38 H83 3.1861 no 2_655
C39 H83 3.1970 no 2_655
C40 H3 3.2708 no .
C40 H48A 3.5656 no .
C40 H49 3.5506 no .
C40 H65 3.1489 no .
C41 H49 3.4628 no .
C41 H50C 3.3463 no .
C43 H67 3.4917 no 1_655
C44 H15 3.4486 no .
C45 H49 3.5469 no .
C45 H50B 3.3582 no .
C46 H49 2.8326 no .
C46 H50B 3.4356 no .
C46 H50C 3.3811 no .
C47 H4 3.5842 no .
C49 H46 3.3527 no .
C50 H73B 3.2659 no 1_655
C52 H61 3.4131 no 2_645
C53 H32 3.5222 no 2_645
C53 H61 2.7916 no 2_645
C53 H71A 3.2292 no .
C53 H85 3.3371 no .
C54 H33 3.4400 no 2_645
C54 H35 3.4927 no 2_645
C54 H61 2.7289 no 2_645
C54 H62 3.3169 no 2_645
C54 H85 2.9479 no .
C55 H35 3.3821 no 2_645
C55 H61 3.2856 no 2_645
C55 H84 3.0044 no .
C55 H85 3.0452 no .
C55 H90 3.1774 no 2_645
C56 H85 3.4878 no .
C56 H90 2.9286 no 2_645
C57 H4 3.3685 no .
C58 H4 3.4403 no .
C58 H77 3.3175 no 1_655
C58 H78 3.1202 no 1_655
C58 H85 3.4327 no .
C59 H2A 3.5339 no 1_554
C59 H77 3.5445 no 1_655
C59 H78 3.3984 no 1_655
C60 H10 3.0017 no 1_554
C60 H88 3.5624 no .
C61 H54 3.4096 no 2_655
C62 H54 3.3830 no 2_655
C63 H4 3.1505 no .
C63 H92 3.0372 no .
C65 H46 3.5597 no .
C66 H13 3.4650 no .
C67 H29 3.2998 no 1_455
C68 H7 3.5253 no 2_646
C68 H29 3.2921 no 1_455
C68 H30 3.2953 no 1_455
C69 H30 3.0477 no 1_455
C69 H72 3.4609 no .
C70 H27A 3.3166 no 2_645
C71 H27A 3.2810 no 2_645
C71 H33 3.2049 no 2_645
C72 H69 3.3285 no .
C73 H4B 3.2268 no 2_646
C73 H50A 3.3793 no 1_455
C73 H69 3.1911 no .
C73 H90 3.2932 no 2_545
C74 H50A 3.3299 no 1_455
C74 H56 3.2225 no 1_455
C75 H27A 3.3186 no 2_645
C75 H56 3.0160 no 1_455
C76 H15 3.3308 no 1_454
C76 H36 3.4984 no 2_545
C76 H55 3.3136 no 1_455
C76 H56 2.9739 no 1_455
C76 H84 3.1768 no 1_455
C77 H48B 3.4997 no 1_455
C77 H56 3.1208 no 1_455
C77 H58 3.1718 no 1_455
C77 H84 3.1152 no 1_455
C78 H2A 3.5487 no 1_454
C78 H2B 2.9545 no 1_454
C78 H31 3.5405 no 1_455
C78 H48B 2.8339 no 1_455
C78 H56 3.2828 no 1_455
C78 H58 3.3525 no 1_455
C79 H2B 3.5126 no 1_454
C79 H31 3.2062 no 1_455
C79 H48B 3.1490 no 1_455
C79 H50A 3.2580 no 1_455
C79 H56 3.3240 no 1_455
C80 H25B 3.1518 no 2_645
C80 H27A 3.2382 no 2_645
C80 H58 3.5455 no .
C81 H19 3.3080 no 1_454
C81 H25B 3.2506 no 2_645
C81 H27A 3.3044 no 2_645
C81 H27C 3.5142 no 2_645
C82 H7 3.5507 no 2_645
C82 H25A 3.4156 no 2_645
C82 H25B 3.2437 no 2_645
C83 H25A 3.4808 no 2_645
C83 H25B 3.1116 no 2_645
C83 H77 3.5194 no 1_655
C84 H25B 2.9688 no 2_645
C84 H55 3.3948 no .
C84 H58 3.0974 no .
C84 H77 3.0739 no 1_655
C85 H25B 2.9930 no 2_645
C85 H58 2.8180 no .
C86 H1 3.0703 no 1_454
C86 H2B 3.4745 no 1_454
C87 H3A 3.5528 no 1_454
C87 H4C 3.2495 no 1_454
C88 H1 3.3019 no 1_454
C88 H3A 2.8471 no 1_454
C88 H4C 3.3724 no 1_454
C88 H60 3.4876 no .
C88 H61 3.5882 no .
C89 H3A 3.1848 no 1_454
C89 H4B 3.4460 no 1_454
C89 H4C 3.5829 no 1_454
C89 H61 3.2135 no .
C90 H4B 3.5458 no 1_454
C90 H61 3.2073 no .
C90 H73A 3.2887 no 2_555
C90 H73B 3.4683 no 2_555
C91 H4C 3.5802 no 1_454
C91 H61 3.5512 no .
C91 H62 3.4613 no .
C92 H4C 3.3648 no 1_454
C92 H31 3.4396 no 1_455
C92 H62 3.5813 no .
H1 O4 1.9583 no 1_656
H1 C86 3.0703 no 1_656
H1 C88 3.3019 no 1_656
H1 H88 2.6386 no 1_656
H1A H2 3.3792 no .
H1A H39 3.0588 no .
H2 O1 1.9963 no .
H2 C17 2.8610 no .
H2 H1A 3.3792 no .
H2A C59 3.5339 no 1_556
H2A C78 3.5487 no 1_656
H2A H59 3.2736 no 1_556
H2A H78 2.9193 no 1_656
H2B O4 2.9357 no 1_656
H2B C78 2.9545 no 1_656
H2B C79 3.5126 no 1_656
H2B C86 3.4745 no 1_656
H2B H78 2.5871 no 1_656
H2B H79 3.5563 no 1_656
H3 O2 2.0433 no .
H3 C40 3.2708 no .
H3 H35 3.2545 no .
H3 H46 3.4015 no .
H3A F7 3.3525 no 1_656
H3A C87 3.5528 no 1_656
H3A C88 2.8471 no 1_656
H3A C89 3.1848 no 1_656
H3A H88 2.6790 no 1_656
H4 O3 2.0492 no .
H4 C47 3.5842 no .
H4 C57 3.3685 no .
H4 C58 3.4403 no .
H4 C63 3.1505 no .
H4 H47 3.1588 no .
H4 H58 3.5385 no .
H4A C32 3.3466 no 1_556
H4A H31 3.1939 no 1_556
H4A H32 2.5559 no 1_556
H4A H53 3.1254 no 2_656
H4A H78 3.4749 no 1_656
H4B C32 3.5315 no 1_556
H4B C73 3.2268 no 2_656
H4B C89 3.4460 no 1_656
H4B C90 3.5458 no 1_656
H4B H31 3.5534 no 1_556
H4B H32 2.8701 no 1_556
H4B H53 3.4743 no 2_656
H4B H73A 3.0185 no 2_656
H4B H73B 3.3341 no 2_656
H4B H73C 2.8085 no 2_656
H4C C31 3.0809 no 1_556
H4C C32 3.2905 no 1_556
H4C C87 3.2495 no 1_656
H4C C88 3.3724 no 1_656
H4C C89 3.5829 no 1_656
H4C C91 3.5802 no 1_656
H4C C92 3.3648 no 1_656
H4C H31 2.4323 no 1_556
H4C H32 2.8582 no 1_556
H4C H78 3.2474 no 1_656
H4C H79 3.5003 no 1_656
H7 F3 3.4527 no 2_756
H7 F6 3.2546 no 2_656
H7 C68 3.5253 no 2_656
H7 C82 3.5507 no 2_655
H7 H67 3.4571 no 2_656
H7 H82 2.7535 no 2_655
H7 H83 3.4971 no 2_655
H8 F4 3.2928 no 2_656
H8 C13 3.2258 no 2_656
H8 C14 3.1035 no 2_656
H8 H13 2.7590 no 2_656
H8 H14 2.5176 no 2_656
H8 H38 3.1664 no .
H8 H46 3.5229 no 2_656
H9 F2 3.2303 no 1_455
H9 F4 2.5284 no 2_656
H9 H21 3.3375 no 1_455
H9 H38 3.3036 no .
H9 H52 3.4712 no 2_656
H9 H60 3.3558 no 1_556
H10 C60 3.0017 no 1_556
H10 H21 3.4722 no 1_455
H10 H60 2.4615 no 1_556
H12 F1 3.0208 no 1_455
H12 F5 2.7938 no .
H12 H21 3.0397 no 1_455
H13 F1 3.0400 no 1_455
H13 F5 3.0899 no .
H13 C66 3.4650 no .
H13 H8 2.7590 no 2_646
H13 H67 3.4859 no .
H13 H83 3.1198 no 1_556
H14 F2 3.1951 no 2_746
H14 F4 3.4237 no .
H14 C8 3.2530 no 2_646
H14 C37 3.4770 no 2_646
H14 C38 3.2371 no 2_646
H14 H8 2.5176 no 2_646
H14 H37 3.2525 no 2_646
H14 H38 2.8087 no 2_646
H14 H83 2.8091 no 1_556
H15 F2 3.2671 no 2_746
H15 C27 3.5321 no 2_746
H15 C44 3.4486 no .
H15 C76 3.3308 no 1_656
H15 H27A 3.5618 no 2_746
H15 H27B 3.3688 no 2_746
H15 H27C 3.1006 no 2_746
H15 H37 3.1817 no 2_646
H15 H44 3.3544 no .
H15 H76 3.1056 no 1_656
H16 O4 2.6500 no 1_656
H16 H70 3.0495 no 1_656
H16 H81 2.7738 no 1_656
H19 F3 2.7982 no .
H19 O4 2.6887 no 1_656
H19 C81 3.3080 no 1_656
H19 H42 3.3915 no .
H19 H81 2.8918 no 1_656
H19 H82 3.4626 no 1_656
H19 H88 3.2247 no 1_656
H21 F5 3.0342 no 1_655
H21 C9 3.5768 no 1_655
H21 C38 3.1423 no 1_655
H21 H9 3.3375 no 1_655
H21 H10 3.4722 no 1_655
H21 H12 3.0397 no 1_655
H21 H37 3.5755 no 1_655
H21 H38 2.6713 no 1_655
H21 H60 3.4750 no 1_656
H23 C26 3.5699 no .
H23 C27 3.3708 no .
H23 H25A 3.2904 no .
H23 H26 3.0094 no .
H23 H27B 3.5473 no .
H23 H27C 2.6700 no .
H23 H44 2.9668 no 2_756
H24 H54 3.2777 no 2_655
H25A O1 2.6416 no .
H25A C82 3.4156 no 2_655
H25A C83 3.4808 no 2_655
H25A H23 3.2904 no .
H25B C80 3.1518 no 2_655
H25B C81 3.2506 no 2_655
H25B C82 3.2437 no 2_655
H25B C83 3.1116 no 2_655
H25B C84 2.9688 no 2_655
H25B C85 2.9930 no 2_655
H25B H71B 3.4171 no 2_655
H25B H84 3.4130 no 2_655
H25B H85 3.4591 no 2_655
H26 O1 2.9160 no .
H26 C17 3.5900 no .
H26 C18 3.5260 no .
H26 C23 3.2190 no .
H26 H23 3.0094 no .
H27A C70 3.3166 no 2_655
H27A C71 3.2810 no 2_655
H27A C75 3.3186 no 2_655
H27A C80 3.2382 no 2_655
H27A C81 3.3044 no 2_655
H27A H15 3.5618 no 2_756
H27A H70 2.9760 no 2_655
H27A H71B 2.4994 no 2_655
H27A H75 2.7818 no 2_655
H27A H81 3.2889 no 2_655
H27B F2 3.5146 no .
H27B C37 3.3348 no 1_655
H27B H15 3.3688 no 2_756
H27B H23 3.5473 no .
H27B H36 3.2929 no 1_655
H27B H37 2.5134 no 1_655
H27B H75 3.0607 no 2_655
H27B H76 3.5254 no 2_655
H27C F2 3.3970 no .
H27C C23 3.3052 no .
H27C C81 3.5142 no 2_655
H27C H15 3.1006 no 2_756
H27C H23 2.6700 no .
H27C H37 3.5156 no 1_655
H27C H44 3.5246 no 2_756
H27C H81 3.3435 no 2_655
H29 F6 3.5480 no 1_655
H29 C67 3.2998 no 1_655
H29 C68 3.2921 no 1_655
H29 H67 3.4438 no 1_655
H30 F6 3.4899 no 1_655
H30 C68 3.2953 no 1_655
H30 C69 3.0477 no 1_655
H30 H50A 3.5771 no .
H30 H50C 3.0033 no .
H30 H69 2.9667 no 1_655
H30 H72 3.5505 no 1_655
H30 H79 3.1106 no 1_655
H30 H92 3.2191 no 1_655
H31 C4 3.1900 no 1_554
H31 C78 3.5405 no 1_655
H31 C79 3.2062 no 1_655
H31 C92 3.4396 no 1_655
H31 H4A 3.1939 no 1_554
H31 H4B 3.5534 no 1_554
H31 H4C 2.4323 no 1_554
H31 H48A 3.4490 no .
H31 H48B 3.5280 no .
H31 H78 3.1086 no 1_655
H31 H79 2.4083 no 1_655
H31 H92 3.2509 no 1_655
H32 C4 2.9251 no 1_554
H32 C53 3.5222 no 2_655
H32 H4A 2.5559 no 1_554
H32 H4B 2.8701 no 1_554
H32 H4C 2.8582 no 1_554
H32 H53 2.8389 no 2_655
H32 H54 2.9922 no 2_655
H32 H73A 3.2776 no 2_655
H32 H73C 3.5108 no 2_655
H33 C54 3.4400 no 2_655
H33 C71 3.2049 no 2_655
H33 H54 2.7323 no 2_655
H33 H71A 3.2462 no 2_655
H33 H71B 2.3380 no 2_655
H33 H73A 3.5292 no 2_655
H33 H85 3.5370 no 2_655
H35 C54 3.4927 no 2_655
H35 C55 3.3821 no 2_655
H35 H3 3.2545 no .
H35 H54 2.9154 no 2_655
H35 H55 2.6847 no 2_655
H35 H62 2.9948 no .
H35 H65 2.8629 no .
H36 F8 2.7438 no .
H36 C76 3.4984 no 2_555
H36 H27B 3.2929 no 1_455
H36 H55 2.9526 no 2_655
H36 H65 3.5273 no .
H36 H75 3.3109 no 2_555
H36 H76 2.7503 no 2_555
H37 F2 2.5656 no 1_455
H37 C22 3.2755 no 1_455
H37 C27 3.4006 no 1_455
H37 H14 3.2525 no 2_656
H37 H15 3.1817 no 2_656
H37 H21 3.5755 no 1_455
H37 H27B 2.5134 no 1_455
H37 H27C 3.5156 no 1_455
H37 H76 2.8770 no 2_555
H38 F2 2.6742 no 1_455
H38 C8 3.0864 no .
H38 C9 3.1796 no .
H38 C21 3.3210 no 1_455
H38 C22 3.4349 no 1_455
H38 H8 3.1664 no .
H38 H9 3.3036 no .
H38 H14 2.8087 no 2_656
H38 H21 2.6713 no 1_455
H38 H83 3.3534 no 2_655
H39 O1 2.7925 no .
H39 C7 3.5317 no .
H39 H1A 3.0588 no .
H39 H83 3.3767 no 2_655
H42 O1 3.0547 no .
H42 C17 3.0376 no .
H42 C18 3.2737 no .
H42 C19 3.4528 no .
H42 H19 3.3915 no .
H42 H67 3.3672 no 1_655
H44 F2 3.3430 no 2_746
H44 H15 3.3544 no .
H44 H23 2.9668 no 2_746
H44 H27C 3.5246 no 2_746
H46 C49 3.3527 no .
H46 C65 3.5597 no .
H46 H3 3.4015 no .
H46 H8 3.5229 no 2_646
H46 H49 2.3999 no .
H46 H52 3.4593 no .
H46 H65 3.3295 no .
H47 H4 3.1588 no .
H47 H71A 3.3915 no .
H47 H85 2.9206 no .
H48A O2 2.6782 no .
H48A C30 3.5636 no .
H48A C31 3.3619 no .
H48A C40 3.5656 no .
H48A H31 3.4490 no .
H48B C77 3.4997 no 1_655
H48B C78 2.8339 no 1_655
H48B C79 3.1490 no 1_655
H48B H31 3.5280 no .
H48B H78 2.7182 no 1_655
H48B H79 3.2492 no 1_655
H49 O2 2.8530 no .
H49 C40 3.5506 no .
H49 C41 3.4628 no .
H49 C45 3.5469 no .
H49 C46 2.8326 no .
H49 H46 2.3999 no .
H50A C73 3.3793 no 1_655
H50A C74 3.3299 no 1_655
H50A C79 3.2580 no 1_655
H50A H30 3.5771 no .
H50A H72 3.5615 no 1_655
H50A H73B 2.5209 no 1_655
H50A H79 3.2713 no 1_655
H50A H90 3.3456 no 2_645
H50B F4 3.5772 no .
H50B F6 3.4720 no 1_655
H50B F7 2.7686 no 2_645
H50B C45 3.3582 no .
H50B C46 3.4356 no .
H50B H73B 3.2291 no 1_655
H50B H90 3.4180 no 2_645
H50C F6 3.1359 no 1_655
H50C O2 3.4857 no .
H50C C30 3.3481 no .
H50C C41 3.3463 no .
H50C C46 3.3811 no .
H50C H30 3.0033 no .
H52 H9 3.4712 no 2_646
H52 H46 3.4593 no .
H53 H4A 3.1254 no 2_646
H53 H4B 3.4743 no 2_646
H53 H32 2.8389 no 2_645
H53 H61 2.9986 no 2_645
H53 H71A 3.1170 no .
H53 H73C 2.9324 no .
H54 C32 3.4080 no 2_645
H54 C33 3.2795 no 2_645
H54 C61 3.4096 no 2_645
H54 C62 3.3830 no 2_645
H54 H24 3.2777 no 2_645
H54 H32 2.9922 no 2_645
H54 H33 2.7323 no 2_645
H54 H35 2.9154 no 2_645
H54 H61 2.8943 no 2_645
H54 H62 2.8441 no 2_645
H54 H85 3.1793 no .
H55 F8 3.4507 no 2_645
H55 C35 3.0444 no 2_645
H55 C36 3.1820 no 2_645
H55 C76 3.3136 no 1_655
H55 C84 3.3948 no .
H55 H35 2.6847 no 2_645
H55 H36 2.9526 no 2_645
H55 H76 3.0561 no 1_655
H55 H84 2.6130 no .
H55 H85 3.3477 no .
H55 H90 3.2233 no 2_645
H56 C74 3.2225 no 1_655
H56 C75 3.0160 no 1_655
H56 C76 2.9739 no 1_655
H56 C77 3.1208 no 1_655
H56 C78 3.2828 no 1_655
H56 C79 3.3240 no 1_655
H56 H73B 3.5865 no 1_655
H56 H75 3.4583 no 1_655
H56 H76 3.4046 no 1_655
H56 H90 2.8115 no 2_645
H58 C77 3.1718 no 1_655
H58 C78 3.3525 no 1_655
H58 C80 3.5455 no .
H58 C84 3.0974 no .
H58 C85 2.8180 no .
H58 H4 3.5385 no .
H58 H77 2.7198 no 1_655
H58 H78 3.0540 no 1_655
H58 H84 3.1670 no .
H58 H85 2.6771 no .
H59 F1 2.5701 no 1_454
H59 C20 3.2924 no 1_454
H59 H2A 3.2736 no 1_554
H59 H77 3.1752 no 1_655
H59 H78 3.5222 no 1_655
H60 C10 3.3218 no 1_554
H60 C20 3.5030 no 1_454
H60 C21 3.4715 no 1_454
H60 C88 3.4876 no .
H60 H9 3.3558 no 1_554
H60 H10 2.4615 no 1_554
H60 H21 3.4750 no 1_454
H60 H88 3.3855 no .
H61 C52 3.4131 no 2_655
H61 C53 2.7916 no 2_655
H61 C54 2.7289 no 2_655
H61 C55 3.2856 no 2_655
H61 C88 3.5882 no .
H61 C89 3.2135 no .
H61 C90 3.2073 no .
H61 C91 3.5512 no .
H61 H53 2.9986 no 2_655
H61 H54 2.8943 no 2_655
H61 H90 3.4801 no .
H62 F8 3.5911 no .
H62 C54 3.3169 no 2_655
H62 C91 3.4613 no .
H62 C92 3.5813 no .
H62 H35 2.9948 no .
H62 H54 2.8441 no 2_655
H65 O2 2.3846 no .
H65 C34 3.4079 no .
H65 C35 2.9212 no .
H65 C36 3.3281 no .
H65 C40 3.1489 no .
H65 H35 2.8629 no .
H65 H36 3.5273 no .
H65 H46 3.3295 no .
H67 F1 3.3046 no 1_455
H67 F3 2.6559 no 1_455
H67 C20 3.4018 no 1_455
H67 C43 3.4917 no 1_455
H67 H7 3.4571 no 2_646
H67 H13 3.4859 no .
H67 H29 3.4438 no 1_455
H67 H42 3.3672 no 1_455
H69 C72 3.3285 no .
H69 C73 3.1911 no .
H69 H30 2.9667 no 1_455
H69 H72 2.5952 no .
H69 H73B 2.9975 no .
H69 H73C 2.8479 no .
H70 H16 3.0495 no 1_454
H70 H27A 2.9760 no 2_645
H71A O3 2.7478 no .
H71A C53 3.2292 no .
H71A H33 3.2462 no 2_645
H71A H47 3.3915 no .
H71A H53 3.1170 no .
H71B C27 3.4346 no 2_645
H71B C33 2.9838 no 2_645
H71B H25B 3.4171 no 2_645
H71B H27A 2.4994 no 2_645
H71B H33 2.3380 no 2_645
H72 O3 2.5288 no .
H72 C69 3.4609 no .
H72 H30 3.5505 no 1_455
H72 H50A 3.5615 no 1_455
H72 H69 2.5952 no .
H73A C32 3.4727 no 2_645
H73A C90 3.2887 no 2_545
H73A H4B 3.0185 no 2_646
H73A H32 3.2776 no 2_645
H73A H33 3.5292 no 2_645
H73A H90 2.8327 no 2_545
H73B C50 3.2659 no 1_455
H73B C90 3.4683 no 2_545
H73B H4B 3.3341 no 2_646
H73B H50A 2.5209 no 1_455
H73B H50B 3.2291 no 1_455
H73B H56 3.5865 no 1_455
H73B H69 2.9975 no .
H73B H90 2.8529 no 2_545
H73C O3 3.5570 no .
H73C H4B 2.8085 no 2_646
H73C H32 3.5108 no 2_645
H73C H53 2.9324 no .
H73C H69 2.8479 no .
H75 F8 3.5139 no 2_545
H75 C27 3.3695 no 2_645
H75 H27A 2.7818 no 2_645
H75 H27B 3.0607 no 2_645
H75 H36 3.3109 no 2_545
H75 H56 3.4583 no 1_455
H75 H90 3.5727 no 2_545
H76 C15 3.3896 no 1_454
H76 C36 2.9235 no 2_545
H76 C37 3.0015 no 2_545
H76 H15 3.1056 no 1_454
H76 H27B 3.5254 no 2_645
H76 H36 2.7503 no 2_545
H76 H37 2.8770 no 2_545
H76 H55 3.0561 no 1_455
H76 H56 3.4046 no 1_455
H76 H84 2.7475 no 1_455
H77 C14 3.5209 no 1_454
H77 C15 3.4243 no 1_454
H77 C16 3.5629 no 1_454
H77 C58 3.3175 no 1_455
H77 C59 3.5445 no 1_455
H77 C83 3.5194 no 1_455
H77 C84 3.0739 no 1_455
H77 H58 2.7198 no 1_455
H77 H59 3.1752 no 1_455
H77 H83 3.4403 no 1_455
H77 H84 2.6356 no 1_455
H78 C2 3.2095 no 1_454
H78 C58 3.1202 no 1_455
H78 C59 3.3984 no 1_455
H78 H2A 2.9193 no 1_454
H78 H2B 2.5871 no 1_454
H78 H4A 3.4749 no 1_454
H78 H4C 3.2474 no 1_454
H78 H31 3.1086 no 1_455
H78 H48B 2.7182 no 1_455
H78 H58 3.0540 no 1_455
H78 H59 3.5222 no 1_455
H79 C30 3.5421 no 1_455
H79 C31 3.2000 no 1_455
H79 H2B 3.5563 no 1_454
H79 H4C 3.5003 no 1_454
H79 H30 3.1106 no 1_455
H79 H31 2.4083 no 1_455
H79 H48B 3.2492 no 1_455
H79 H50A 3.2713 no 1_455
H81 F3 3.0826 no 1_454
H81 C16 3.5970 no 1_454
H81 H16 2.7738 no 1_454
H81 H19 2.8918 no 1_454
H81 H27A 3.2889 no 2_645
H81 H27C 3.3435 no 2_645
H82 F1 3.4265 no 1_454
H82 F3 2.5781 no 1_454
H82 H7 2.7535 no 2_645
H82 H19 3.4626 no 1_454
H83 C13 3.3748 no 1_554
H83 C14 3.2056 no 1_554
H83 C38 3.1861 no 2_645
H83 C39 3.1970 no 2_645
H83 H7 3.4971 no 2_645
H83 H13 3.1198 no 1_554
H83 H14 2.8091 no 1_554
H83 H38 3.3534 no 2_645
H83 H39 3.3767 no 2_645
H83 H77 3.4403 no 1_655
H84 C35 3.3791 no 2_645
H84 C36 3.5064 no 2_645
H84 C55 3.0044 no .
H84 C76 3.1768 no 1_655
H84 C77 3.1152 no 1_655
H84 H25B 3.4130 no 2_645
H84 H55 2.6130 no .
H84 H58 3.1670 no .
H84 H76 2.7475 no 1_655
H84 H77 2.6356 no 1_655
H85 C53 3.3371 no .
H85 C54 2.9479 no .
H85 C55 3.0452 no .
H85 C56 3.4878 no .
H85 C58 3.4327 no .
H85 H25B 3.4591 no 2_645
H85 H33 3.5370 no 2_645
H85 H47 2.9206 no .
H85 H54 3.1793 no .
H85 H55 3.3477 no .
H85 H58 2.6771 no .
H88 N1 3.1291 no 1_454
H88 C17 3.3991 no 1_454
H88 C18 3.0257 no 1_454
H88 C19 3.0773 no 1_454
H88 C60 3.5624 no .
H88 H1 2.6386 no 1_454
H88 H3A 2.6790 no 1_454
H88 H19 3.2247 no 1_454
H88 H60 3.3855 no .
H90 C55 3.1774 no 2_655
H90 C56 2.9286 no 2_655
H90 C73 3.2932 no 2_555
H90 H50A 3.3456 no 2_655
H90 H50B 3.4180 no 2_655
H90 H55 3.2233 no 2_655
H90 H56 2.8115 no 2_655
H90 H61 3.4801 no .
H90 H73A 2.8327 no 2_555
H90 H73B 2.8529 no 2_555
H90 H75 3.5727 no 2_555
H92 O3 2.5143 no .
H92 C30 3.5860 no 1_455
H92 C63 3.0372 no .
H92 H30 3.2191 no 1_455
H92 H31 3.2509 no 1_455

loop_
_geom_hbond_atom_site_label_D
_geom_hbond_atom_site_label_H
_geom_hbond_atom_site_label_A
_geom_hbond_site_symmetry_A
_geom_hbond_distance_DA
_geom_hbond_distance_DH
_geom_hbond_distance_HA
_geom_hbond_angle_DHA
_geom_hbond_publ_flag
N1 H1 O4 1_656 2.826(3) 0.880 1.958 168.7 no
N2 H2 O1 . 2.817(3) 0.880 1.996 154.8 no
N3 H3 O2 . 2.880(3) 0.880 2.043 158.6 no
N4 H4 O3 . 2.902(3) 0.880 2.049 162.8 no

loop_
_geom_torsion_atom_site_label_1
_geom_torsion_atom_site_label_2
_geom_torsion_atom_site_label_3
_geom_torsion_atom_site_label_4
_geom_torsion
_geom_torsion_publ_flag
C1 N1 C17 O1 -3.0(4) no
C1 N1 C17 C18 176.40(19) no
C17 N1 C1 C2 -126.8(2) no
C17 N1 C1 C11 109.5(2) no
C24 N2 C40 O2 -4.8(4) no
C24 N2 C40 C41 172.8(2) no
C40 N2 C24 C25 -148.6(2) no
C40 N2 C24 C34 85.3(3) no
C47 N3 C63 O3 -11.1(4) no
C47 N3 C63 C64 167.2(2) no
C63 N3 C47 C48 -145.4(2) no
C63 N3 C47 C57 88.1(3) no
C70 N4 C86 O4 -3.4(4) no
C70 N4 C86 C87 175.7(2) no
C86 N4 C70 C71 -152.2(2) no
C86 N4 C70 C80 81.4(3) no
N1 C1 C2 C3 59.6(3) no
N1 C1 C11 C12 -145.0(2) no
N1 C1 C11 C16 38.3(3) no
C2 C1 C11 C12 92.8(3) no
C2 C1 C11 C16 -83.9(3) no
C11 C1 C2 C3 -176.04(19) no
C1 C2 C3 C4 -169.7(2) no
C1 C2 C3 C5 65.4(3) no
C2 C3 C5 C6 -120.6(3) no
C2 C3 C5 C10 62.9(4) no
C4 C3 C5 C6 114.7(3) no
C4 C3 C5 C10 -61.8(3) no
C3 C5 C6 C7 -176.0(3) no
C3 C5 C10 C9 175.4(3) no
C6 C5 C10 C9 -1.3(6) no
C10 C5 C6 C7 0.6(5) no
C5 C6 C7 C8 0.8(7) no
C6 C7 C8 C9 -1.6(9) no
C7 C8 C9 C10 1.0(11) no
C8 C9 C10 C5 0.5(10) no
C1 C11 C12 C13 -176.3(3) no
C1 C11 C16 C15 176.8(2) no
C12 C11 C16 C15 0.1(4) no
C16 C11 C12 C13 0.6(5) no
C11 C12 C13 C14 -0.7(6) no
C12 C13 C14 C15 0.1(6) no
C13 C14 C15 C16 0.5(5) no
C14 C15 C16 C11 -0.6(5) no
O1 C17 C18 C19 -143.0(2) no
O1 C17 C18 C23 34.2(3) no
N1 C17 C18 C19 37.6(3) no
N1 C17 C18 C23 -145.2(2) no
C17 C18 C19 C20 176.9(2) no
C17 C18 C23 C22 -178.6(2) no
C19 C18 C23 C22 -1.4(4) no
C23 C18 C19 C20 -0.2(4) no
C18 C19 C20 F1 -177.0(2) no
C18 C19 C20 C21 1.2(4) no
F1 C20 C21 C22 177.6(2) no
C19 C20 C21 C22 -0.6(4) no
C20 C21 C22 F2 -179.9(3) no
C20 C21 C22 C23 -1.1(5) no
F2 C22 C23 C18 -179.1(2) no
C21 C22 C23 C18 2.1(5) no
N2 C24 C25 C26 51.9(3) no
N2 C24 C34 C35 -113.5(2) no
N2 C24 C34 C39 65.5(3) no
C25 C24 C34 C35 122.5(2) no
C25 C24 C34 C39 -58.5(3) no
C34 C24 C25 C26 176.81(19) no
C24 C25 C26 C27 172.95(19) no
C24 C25 C26 C28 47.9(3) no
C25 C26 C28 C29 -131.8(3) no
C25 C26 C28 C33 46.5(4) no
C27 C26 C28 C29 104.0(3) no
C27 C26 C28 C33 -77.6(3) no
C26 C28 C29 C30 178.2(3) no
C26 C28 C33 C32 -178.3(3) no
C29 C28 C33 C32 0.2(5) no
C33 C28 C29 C30 -0.2(5) no
C28 C29 C30 C31 0.3(7) no
C29 C30 C31 C32 -0.3(8) no
C30 C31 C32 C33 0.3(7) no
C31 C32 C33 C28 -0.2(6) no
C24 C34 C35 C36 179.4(2) no
C24 C34 C39 C38 -180.0(2) no
C35 C34 C39 C38 -0.9(4) no
C39 C34 C35 C36 0.4(4) no
C34 C35 C36 C37 0.5(5) no
C35 C36 C37 C38 -0.9(5) no
C36 C37 C38 C39 0.4(5) no
C37 C38 C39 C34 0.5(4) no
O2 C40 C41 C42 147.5(3) no
O2 C40 C41 C46 -27.3(4) no
N2 C40 C41 C42 -30.1(4) no
N2 C40 C41 C46 155.1(2) no
C40 C41 C42 C43 -174.0(2) no
C40 C41 C46 C45 173.7(2) no
C42 C41 C46 C45 -1.2(4) no
C46 C41 C42 C43 0.8(4) no
C41 C42 C43 F3 179.5(3) no
C41 C42 C43 C44 0.4(5) no
F3 C43 C44 C45 179.8(3) no
C42 C43 C44 C45 -1.0(5) no
C43 C44 C45 F4 179.8(3) no
C43 C44 C45 C46 0.5(6) no
F4 C45 C46 C41 -178.7(3) no
C44 C45 C46 C41 0.6(6) no
N3 C47 C48 C49 65.7(3) no
N3 C47 C57 C58 -151.7(2) no
N3 C47 C57 C62 29.7(3) no
C48 C47 C57 C58 83.6(3) no
C48 C47 C57 C62 -95.0(3) no
C57 C47 C48 C49 -166.3(2) no
C47 C48 C49 C50 -179.5(2) no
C47 C48 C49 C51 54.8(3) no
C48 C49 C51 C52 -107.8(3) no
C48 C49 C51 C56 67.8(3) no
C50 C49 C51 C52 128.2(3) no
C50 C49 C51 C56 -56.2(4) no
C49 C51 C52 C53 173.7(2) no
C49 C51 C56 C55 -175.1(2) no
C52 C51 C56 C55 0.6(4) no
C56 C51 C52 C53 -2.1(4) no
C51 C52 C53 C54 1.9(5) no
C52 C53 C54 C55 -0.2(6) no
C53 C54 C55 C56 -1.3(6) no
C54 C55 C56 C51 1.1(5) no
C47 C57 C58 C59 -179.0(2) no
C47 C57 C62 C61 178.7(2) no
C58 C57 C62 C61 0.1(4) no
C62 C57 C58 C59 -0.3(4) no
C57 C58 C59 C60 -0.1(5) no
C58 C59 C60 C61 0.6(5) no
C59 C60 C61 C62 -0.8(5) no
C60 C61 C62 C57 0.5(5) no
O3 C63 C64 C65 -164.4(2) no
O3 C63 C64 C69 16.6(4) no
N3 C63 C64 C65 17.3(4) no
N3 C63 C64 C69 -161.7(2) no
C63 C64 C65 C66 -179.1(2) no
C63 C64 C69 C68 178.7(2) no
C65 C64 C69 C68 -0.3(4) no
C69 C64 C65 C66 -0.2(4) no
C64 C65 C66 F5 -179.8(2) no
C64 C65 C66 C67 0.6(4) no
F5 C66 C67 C68 179.8(2) no
C65 C66 C67 C68 -0.5(5) no
C66 C67 C68 F6 -179.9(3) no
C66 C67 C68 C69 -0.0(5) no
F6 C68 C69 C64 -179.7(3) no
C67 C68 C69 C64 0.4(5) no
N4 C70 C71 C72 58.3(3) no
N4 C70 C80 C81 -97.6(2) no
N4 C70 C80 C85 81.5(3) no
C71 C70 C80 C81 137.9(2) no
C71 C70 C80 C85 -42.9(3) no
C80 C70 C71 C72 -176.09(17) no
C70 C71 C72 C73 175.21(17) no
C70 C71 C72 C74 49.4(3) no
C71 C72 C74 C75 63.1(3) no
C71 C72 C74 C79 -113.5(2) no
C73 C72 C74 C75 -60.5(3) no
C73 C72 C74 C79 122.9(3) no
C72 C74 C75 C76 -175.4(2) no
C72 C74 C79 C78 176.1(2) no
C75 C74 C79 C78 -0.6(4) no
C79 C74 C75 C76 1.3(4) no
C74 C75 C76 C77 -0.6(5) no
C75 C76 C77 C78 -0.7(5) no
C76 C77 C78 C79 1.3(5) no
C77 C78 C79 C74 -0.7(5) no
C70 C80 C81 C82 178.4(2) no
C70 C80 C85 C84 -179.1(2) no
C81 C80 C85 C84 0.0(4) no
C85 C80 C81 C82 -0.8(4) no
C80 C81 C82 C83 0.6(5) no
C81 C82 C83 C84 0.4(5) no
C82 C83 C84 C85 -1.2(5) no
C83 C84 C85 C80 1.0(4) no
O4 C86 C87 C88 -24.6(4) no
O4 C86 C87 C92 153.2(2) no
N4 C86 C87 C88 156.3(2) no
N4 C86 C87 C92 -26.0(4) no
C86 C87 C88 C89 177.9(2) no
C86 C87 C92 C91 -178.1(2) no
C88 C87 C92 C91 -0.4(4) no
C92 C87 C88 C89 0.1(4) no
C87 C88 C89 F7 180.0(3) no
C87 C88 C89 C90 0.3(5) no
F7 C89 C90 C91 -180.0(3) no
C88 C89 C90 C91 -0.3(5) no
C89 C90 C91 F8 179.6(3) no
C89 C90 C91 C92 -0.1(5) no
F8 C91 C92 C87 -179.2(3) no
C90 C91 C92 C87 0.5(5) no
